data_7116281
loop_
_publ_author_name
'Fleischmann, Martin'
'D\"utsch, Luis'
'Moussa, Mehdi Elsayed'
'Schindler, Andrea'
'Bal\'azs, G\'abor'
'Lescop, Christophe'
'Scheer, Manfred'

_publ_section_title
;
 Organometallic polyphosphorus and -arsenic ligands as linkers between
 pre-assembled linear Cu(I) fragments.
;
_journal_issue 14
_journal_name_full 'Chemical communications (Cambridge, England)'
_journal_page_first 2893
_journal_paper_doi 10.1039/c4cc09845e
_journal_volume 51
_journal_year 2015
_chemical_compound_source 'see text'
_chemical_formula_moiety 'C78 H68 As2 Cl2 Cu3 Mo2 O4 P6,  B F4, 2(C H2 Cl2)'
_chemical_formula_sum 'C80 H72 As2 B Cl6 Cu3 F4 Mo2 O4 P6'
_chemical_formula_weight 2115.08
_chemical_name_systematic ?
_space_group_IT_number 14
_symmetry_cell_setting monoclinic
_symmetry_Int_Tables_number 14
_symmetry_space_group_name_Hall '-P 2ybc'
_symmetry_space_group_name_H-M 'P 1 21/c 1'
_atom_sites_solution_hydrogens geom
_atom_sites_solution_primary direct
_atom_sites_solution_secondary difmap
_audit_update_record
;
2014-12-09 deposited with the CCDC.
2015-01-05 downloaded from the CCDC.
;
_cell_angle_alpha 90
_cell_angle_beta 95.152(2)
_cell_angle_gamma 90
_cell_formula_units_Z 4
_cell_length_a 12.8880(2)
_cell_length_b 43.5784(5)
_cell_length_c 15.0001(2)
_cell_measurement_reflns_used 28706
_cell_measurement_temperature 123(1)
_cell_measurement_theta_max 71.3021
_cell_measurement_theta_min 2.9555
_cell_volume 8390.6(2)
_computing_cell_refinement
;
CrysAlisPro, Agilent Technologies,
Version 1.171.36.21 (release 14-08-2012 CrysAlis171 .NET)
(compiled Sep 14 2012,17:21:16)
;
_computing_data_collection
;
CrysAlisPro, Agilent Technologies,
Version 1.171.36.21 (release 14-08-2012 CrysAlis171 .NET)
(compiled Sep 14 2012,17:21:16)
;
_computing_data_reduction
;
CrysAlisPro, Agilent Technologies,
Version 1.171.36.21 (release 14-08-2012 CrysAlis171 .NET)
(compiled Sep 14 2012,17:21:16)
;
_computing_molecular_graphics 'PLATON (Spek, 1990)'
_computing_publication_material 'PLATON (Spek, 2003)'
_computing_structure_refinement 'SHELXL-97 (Sheldrick, 1997)'
_computing_structure_solution 'SIR-97 (Altomare, 1999)'
_diffrn_ambient_temperature 123(1)
_diffrn_detector_area_resol_mean 10.3546
_diffrn_measured_fraction_theta_full 0.997
_diffrn_measured_fraction_theta_max 0.997
_diffrn_measurement_device_type 'SuperNova,Single source at offset,Atlas'
_diffrn_measurement_method '\w scans'
_diffrn_radiation_monochromator mirror
_diffrn_radiation_probe x-ray
_diffrn_radiation_source 'SuperNova (Cu) X-ray Source'
_diffrn_radiation_type CuK\a
_diffrn_radiation_wavelength 1.54178
_diffrn_reflns_av_R_equivalents 0.0513
_diffrn_reflns_av_sigmaI/netI 0.0282
_diffrn_reflns_limit_h_max 14
_diffrn_reflns_limit_h_min -15
_diffrn_reflns_limit_k_max 51
_diffrn_reflns_limit_k_min -51
_diffrn_reflns_limit_l_max 17
_diffrn_reflns_limit_l_min -17
_diffrn_reflns_number 62003
_diffrn_reflns_reduction_process
;
;
_diffrn_reflns_theta_full 66.59
_diffrn_reflns_theta_max 66.59
_diffrn_reflns_theta_min 3.13
_exptl_absorpt_coefficient_mu 7.403
_exptl_absorpt_correction_T_max 0.791
_exptl_absorpt_correction_T_min 0.262
_exptl_absorpt_correction_type analytical
_exptl_absorpt_process_details
;
CrysAlisPro, Agilent Technologies,
Version 1.171.36.21 (release 14-08-2012 CrysAlis171 .NET)
(compiled Sep 14 2012,17:21:16)
Analytical numeric absorption correction using a multifaceted crystal
            model based on expressions derived by R.C. Clark & J.S. Reid.
(Clark, R. C. & Reid, J. S. (1995). Acta Cryst. A51, 887-897)
;
_exptl_crystal_colour red
_exptl_crystal_density_diffrn 1.674
_exptl_crystal_density_method 'Not Measured'
_exptl_crystal_description plate
_exptl_crystal_F_000 4216
_exptl_crystal_size_max 0.2747
_exptl_crystal_size_mid 0.1373
_exptl_crystal_size_min 0.0341
_refine_diff_density_max 0.784
_refine_diff_density_min -1.024
_refine_diff_density_rms 0.095
_refine_ls_extinction_method none
_refine_ls_goodness_of_fit_ref 1.037
_refine_ls_hydrogen_treatment constr
_refine_ls_matrix_type full
_refine_ls_number_parameters 1078
_refine_ls_number_reflns 14787
_refine_ls_number_restraints 103
_refine_ls_restrained_S_all 1.043
_refine_ls_R_factor_all 0.0534
_refine_ls_R_factor_gt 0.0465
_refine_ls_shift/su_max 0.001
_refine_ls_shift/su_mean 0.000
_refine_ls_structure_factor_coef Fsqd
_refine_ls_weighting_details 'calc w=1/[\s^2^(Fo^2^)+(0.0575P)^2^+25.5557P] where P=(Fo^2^+2Fc^2^)/3'
_refine_ls_weighting_scheme calc
_refine_ls_wR_factor_gt 0.1178
_refine_ls_wR_factor_ref 0.1214
_reflns_number_gt 12776
_reflns_number_total 14787
_reflns_threshold_expression >2\s(i)
_cod_data_source_file c4cc09845e2.cif
_cod_data_source_block 1
_cod_depositor_comments 'Adding full bibliography for 7116279--7116284.cif.'
_cod_original_sg_symbol_H-M 'P 21/c'
_cod_database_code 7116281

loop_
_symmetry_equiv_pos_site_id
_symmetry_equiv_pos_as_xyz
1 x,y,z
2 -x,1/2+y,1/2-z
3 -x,-y,-z
4 x,1/2-y,1/2+z

loop_
_atom_site_aniso_label
_atom_site_aniso_U_11
_atom_site_aniso_U_22
_atom_site_aniso_U_33
_atom_site_aniso_U_23
_atom_site_aniso_U_13
_atom_site_aniso_U_12
Mo1 0.0746(3) 0.0274(2) 0.0234(2) -0.0019(1) 0.0029(2) 0.0044(2)
Mo2 0.0530(2) 0.0265(2) 0.0275(2) -0.0039(1) -0.0054(2) -0.0015(2)
As1 0.0661(4) 0.0237(2) 0.0250(3) -0.0033(2) 0.0040(2) -0.0041(2)
As2 0.0749(4) 0.0336(3) 0.0343(3) -0.0010(2) -0.0008(3) 0.0139(3)
Cu1 0.0277(3) 0.0297(3) 0.0351(4) -0.0039(3) 0.0023(3) -0.0016(2)
Cu2 0.0249(3) 0.0258(3) 0.0335(4) -0.0031(2) 0.0016(3) -0.0001(2)
Cu3 0.0311(3) 0.0224(3) 0.0300(3) -0.0004(2) 0.0046(3) 0.0003(2)
Cl1 0.0339(5) 0.0300(5) 0.0330(6) 0.0018(4) -0.0012(4) -0.0040(4)
Cl2 0.0344(5) 0.0226(4) 0.0291(5) 0.0003(4) 0.0022(4) -0.0021(4)
P1 0.0292(5) 0.0274(5) 0.0279(6) -0.0050(4) 0.0034(4) -0.0022(4)
P2 0.0272(5) 0.0225(5) 0.0269(6) -0.0022(4) 0.0030(4) -0.0011(4)
P3 0.0292(5) 0.0204(5) 0.0266(6) -0.0003(4) 0.0034(4) -0.0005(4)
P4 0.0312(6) 0.0211(5) 0.0335(6) -0.0020(4) 0.0080(5) 0.0001(4)
P5 0.0247(5) 0.0272(5) 0.0351(6) -0.0056(4) 0.0021(4) -0.0014(4)
P6 0.0251(5) 0.0300(5) 0.0392(7) -0.0071(5) 0.0002(5) -0.0022(4)
O1 0.097(4) 0.085(3) 0.034(2) -0.006(2) -0.012(2) 0.024(3)
O2 0.146(5) 0.034(2) 0.043(2) 0.0076(17) 0.005(3) 0.008(2)
O3 0.060(2) 0.0404(19) 0.035(2) 0.0060(15) -0.0105(17) -0.0024(17)
O4 0.077(3) 0.042(2) 0.035(2) -0.0020(16) 0.0136(19) -0.0042(18)
C1 0.068(4) 0.059(3) 0.036(3) -0.015(3) 0.008(3) 0.006(3)
C2 0.066(3) 0.039(3) 0.035(3) -0.002(2) 0.014(2) 0.011(2)
C3 0.071(4) 0.035(3) 0.039(3) -0.009(2) 0.012(3) -0.002(2)
C4 0.089(4) 0.039(3) 0.037(3) -0.006(2) 0.019(3) -0.002(3)
C5 0.075(4) 0.044(3) 0.051(4) -0.012(3) 0.017(3) -0.005(3)
C6 0.087(4) 0.046(3) 0.030(3) -0.006(2) -0.004(3) 0.011(3)
C7 0.105(5) 0.033(3) 0.037(3) 0.001(2) 0.009(3) 0.010(3)
C8 0.059(3) 0.031(3) 0.062(4) -0.011(2) -0.019(3) -0.001(2)
C9 0.092(5) 0.037(3) 0.045(3) -0.003(2) -0.010(3) -0.028(3)
C10 0.049(3) 0.055(3) 0.058(4) -0.020(3) 0.002(3) -0.016(3)
C11 0.043(3) 0.052(3) 0.046(3) -0.007(2) -0.018(2) -0.002(2)
C12 0.056(3) 0.043(3) 0.041(3) -0.019(2) -0.008(2) -0.007(2)
C13 0.061(3) 0.026(2) 0.030(3) 0.0020(19) -0.001(2) -0.008(2)
C14 0.061(3) 0.028(2) 0.041(3) 0.002(2) -0.004(3) -0.004(2)
C15 0.036(2) 0.025(2) 0.029(2) -0.0033(17) 0.0008(18) -0.0025(17)
C16 0.034(2) 0.0199(19) 0.027(2) -0.0007(16) 0.0052(18) -0.0005(16)
C17 0.031(2) 0.024(2) 0.044(3) -0.0052(18) 0.007(2) -0.0020(17)
C18 0.031(2) 0.033(2) 0.041(3) -0.008(2) 0.005(2) -0.0044(18)
C19 0.035(2) 0.026(2) 0.037(3) -0.0049(18) 0.0063(19) 0.0003(17)
C20 0.040(3) 0.030(2) 0.037(3) -0.0037(19) 0.004(2) -0.0002(19)
C21 0.040(3) 0.030(2) 0.047(3) 0.000(2) -0.001(2) -0.0060(19)
C22 0.043(3) 0.029(2) 0.057(3) -0.012(2) -0.003(2) -0.004(2)
C23 0.054(3) 0.056(3) 0.037(3) -0.018(2) 0.006(2) -0.006(3)
C24 0.047(3) 0.045(3) 0.042(3) -0.010(2) 0.008(2) -0.013(2)
C25 0.036(2) 0.034(2) 0.028(2) -0.0025(18) 0.0019(19) -0.0008(18)
C26 0.035(3) 0.041(3) 0.044(3) -0.010(2) 0.003(2) -0.001(2)
C27 0.040(3) 0.053(3) 0.058(4) -0.019(3) 0.006(2) 0.005(2)
C28 0.037(3) 0.068(4) 0.071(4) -0.009(3) 0.018(3) -0.003(3)
C29 0.047(3) 0.055(3) 0.079(5) 0.006(3) 0.022(3) -0.007(3)
C30 0.036(3) 0.038(3) 0.047(3) -0.001(2) 0.007(2) -0.001(2)
C31 0.033(2) 0.027(2) 0.025(2) -0.0013(17) 0.0037(17) -0.0004(17)
C32 0.039(3) 0.029(2) 0.045(3) 0.000(2) 0.007(2) 0.0045(19)
C33 0.036(3) 0.045(3) 0.057(3) 0.004(2) 0.010(2) 0.012(2)
C34 0.030(2) 0.057(3) 0.052(3) 0.006(3) 0.005(2) -0.002(2)
C35 0.036(3) 0.040(3) 0.055(3) 0.009(2) 0.005(2) -0.005(2)
C36 0.034(2) 0.029(2) 0.040(3) 0.0031(19) 0.003(2) 0.0015(18)
C37 0.033(2) 0.030(2) 0.024(2) -0.0004(17) 0.0002(17) -0.0014(17)
C38 0.039(3) 0.034(2) 0.037(3) 0.002(2) 0.001(2) 0.0044(19)
C39 0.042(3) 0.052(3) 0.045(3) 0.003(2) 0.002(2) 0.009(2)
C40 0.029(2) 0.063(3) 0.052(3) 0.007(3) 0.000(2) -0.004(2)
C41 0.042(3) 0.050(3) 0.053(3) 0.006(3) 0.002(2) -0.014(2)
C42 0.036(2) 0.031(2) 0.038(3) 0.0022(19) 0.001(2) -0.0011(18)
C43 0.036(2) 0.023(2) 0.033(2) 0.0028(17) 0.0065(19) 0.0024(17)
C44 0.044(3) 0.030(2) 0.037(3) 0.0006(19) 0.005(2) -0.0034(19)
C45 0.058(3) 0.030(2) 0.050(3) 0.005(2) 0.021(3) -0.004(2)
C46 0.069(4) 0.035(3) 0.038(3) 0.008(2) 0.018(3) 0.003(2)
C47 0.068(4) 0.041(3) 0.030(3) 0.001(2) 0.008(2) 0.002(2)
C48 0.048(3) 0.032(2) 0.033(3) -0.0008(19) 0.006(2) -0.002(2)
C49 0.062(8) 0.025(5) 0.037(10) 0.011(6) 0.030(7) 0.008(4)
C50 0.026(6) 0.023(6) 0.076(14) 0.022(5) 0.010(5) 0.001(3)
C51 0.045(6) 0.028(5) 0.051(9) 0.001(5) 0.011(7) -0.013(4)
C52 0.057(8) 0.035(6) 0.038(7) 0.012(5) 0.012(6) 0.001(5)
C53 0.047(7) 0.035(5) 0.028(5) 0.005(3) 0.010(5) 0.002(4)
C54 0.028(6) 0.040(5) 0.030(5) -0.002(3) 0.008(4) 0.000(4)
C57 0.035(2) 0.027(2) 0.033(2) -0.0055(18) 0.0030(19) -0.0002(17)
C58 0.045(3) 0.030(2) 0.050(3) -0.004(2) 0.013(2) 0.002(2)
C59 0.049(3) 0.044(3) 0.065(4) -0.010(3) 0.018(3) 0.010(2)
C60 0.055(3) 0.032(3) 0.055(3) -0.010(2) 0.002(3) 0.012(2)
C61 0.050(3) 0.025(2) 0.058(3) -0.003(2) -0.001(3) 0.004(2)
C62 0.039(3) 0.027(2) 0.039(3) -0.0017(19) -0.001(2) 0.0008(18)
C63 0.029(2) 0.032(2) 0.033(3) -0.0039(18) -0.0053(18) -0.0032(17)
C64 0.031(2) 0.037(2) 0.048(3) -0.001(2) 0.002(2) 0.0005(19)
C65 0.034(3) 0.042(3) 0.062(4) -0.004(2) 0.000(2) 0.007(2)
C66 0.038(3) 0.039(3) 0.066(4) 0.000(2) -0.009(2) 0.006(2)
C67 0.044(3) 0.037(3) 0.083(5) 0.014(3) 0.000(3) -0.001(2)
C68 0.031(2) 0.037(3) 0.066(4) 0.007(2) 0.003(2) 0.000(2)
C69 0.038(2) 0.033(2) 0.046(3) -0.0090(19) -0.005(2) 0.0009(18)
C70 0.042(3) 0.054(3) 0.054(3) 0.000(2) 0.002(2) 0.004(2)
C71 0.045(3) 0.066(3) 0.072(3) -0.007(3) -0.007(3) 0.011(2)
C72 0.066(3) 0.047(3) 0.085(4) -0.009(3) -0.021(3) 0.009(3)
C73 0.068(3) 0.045(3) 0.094(4) 0.005(3) -0.018(3) -0.006(3)
C74 0.046(3) 0.041(3) 0.079(4) 0.004(2) -0.016(3) -0.008(2)
C75 0.028(2) 0.031(2) 0.041(3) -0.0053(19) 0.0003(19) 0.0010(17)
C76 0.036(2) 0.037(2) 0.035(3) -0.003(2) 0.001(2) 0.0004(19)
C77 0.035(2) 0.033(2) 0.051(3) 0.001(2) 0.002(2) -0.0067(19)
C78 0.035(2) 0.037(2) 0.048(3) -0.011(2) 0.000(2) -0.0059(19)
C79 0.058(3) 0.051(3) 0.040(3) -0.016(2) 0.011(3) -0.015(3)
C80 0.053(3) 0.046(3) 0.046(3) -0.011(2) 0.013(3) -0.019(2)
Cl5 0.074(2) 0.115(3) 0.100(3) -0.045(2) -0.001(2) -0.026(2)
Cl6 0.165(8) 0.047(3) 0.086(4) 0.027(3) -0.050(4) -0.020(4)
C901 0.082(13) 0.095(14) 0.088(13) -0.012(11) 0.011(10) -0.022(12)
F1 0.096(3) 0.096(3) 0.210(6) -0.067(4) 0.092(4) -0.048(3)
F2 0.099(3) 0.054(2) 0.066(2) -0.0089(18) 0.007(2) -0.0173(19)
F3 0.0502(18) 0.0331(15) 0.104(3) -0.0055(16) 0.0206(18) -0.0059(13)
F4 0.310(9) 0.091(4) 0.046(3) 0.016(2) 0.000(4) -0.064(5)
B1 0.095(6) 0.042(3) 0.060(5) -0.012(3) 0.028(4) -0.029(4)
Cl3 0.045(2) 0.048(3) 0.112(6) 0.028(3) 0.000(3) -0.004(2)
Cl4 0.074(3) 0.132(4) 0.058(2) -0.003(2) -0.0137(19) -0.009(2)
C900 0.123(19) 0.14(2) 0.094(18) 0.076(19) 0.032(15) 0.072(18)
Cl7 0.129(10) 0.165(13) 0.096(8) 0.038(8) 0.042(8) 0.072(9)
Cl8 0.172(11) 0.107(8) 0.108(8) 0.012(6) 0.012(8) 0.037(7)
C902 0.096(19) 0.108(19) 0.088(18) -0.009(16) 0.000(16) 0.024(16)
Cl9 0.104(7) 0.192(12) 0.085(6) 0.004(7) 0.013(5) 0.004(7)
Cl10 0.104(7) 0.144(9) 0.147(10) 0.013(7) -0.048(7) 0.039(6)
C903 0.14(2) 0.14(2) 0.13(2) -0.003(18) 0.008(18) 0.011(18)
Cl11 0.074(3) 0.099(3) 0.131(4) 0.054(3) -0.044(3) -0.028(2)
Cl12 0.111(4) 0.084(3) 0.062(3) -0.010(2) 0.017(3) -0.034(3)
C904 0.077(11) 0.104(12) 0.048(8) -0.020(8) 0.003(8) 0.026(9)

loop_
_atom_site_label
_atom_site_type_symbol
_atom_site_thermal_displace_type
_atom_site_fract_x
_atom_site_fract_y
_atom_site_fract_z
_atom_site_occupancy
_atom_site_U_iso_or_equiv
_atom_site_calc_flag
_atom_site_refinement_flags
_atom_site_disorder_assembly
_atom_site_disorder_group
Mo1 Mo Uani 1.01663(4) 0.19638(1) 1.12358(3) 1.000 0.0419(1) d . A .
Mo2 Mo Uani 1.14014(3) 0.23144(1) 0.99425(3) 1.000 0.0362(1) d . A .
As1 As Uani 1.03071(5) 0.18058(1) 0.96051(3) 1.000 0.0383(2) d . . .
As2 As Uani 1.18587(5) 0.17660(1) 1.04960(4) 1.000 0.0479(2) d . A .
Cu1 Cu Uani 0.85527(5) 0.11843(1) 0.44132(4) 1.000 0.0309(2) d . A .
Cu2 Cu Uani 0.91210(5) 0.14073(1) 0.61611(4) 1.000 0.0281(2) d . A .
Cu3 Cu Uani 0.96322(5) 0.14761(1) 0.82910(4) 1.000 0.0277(2) d . A .
Cl1 Cl Uani 0.92736(8) 0.16524(2) 0.46578(7) 1.000 0.0326(3) d . . .
Cl2 Cl Uani 0.98441(8) 0.18101(2) 0.71043(7) 1.000 0.0287(3) d . . .
P1 P Uani 0.95549(8) 0.07672(2) 0.43981(8) 1.000 0.0281(3) d . . .
P2 P Uani 1.01947(8) 0.09951(2) 0.62834(7) 1.000 0.0255(3) d . . .
P3 P Uani 1.06356(8) 0.10527(2) 0.83372(7) 1.000 0.0254(3) d . . .
P4 P Uani 0.79322(9) 0.13882(2) 0.84575(8) 1.000 0.0283(3) d . . .
P5 P Uani 0.74217(8) 0.13841(2) 0.63869(8) 1.000 0.0290(3) d . . .
P6 P Uani 0.68337(8) 0.11400(3) 0.44841(8) 1.000 0.0316(3) d . . .
O1 O Uani 1.2091(4) 0.20553(12) 1.2636(3) 1.000 0.0731(18) d . . .
O2 O Uani 1.0195(5) 0.12769(9) 1.1827(3) 1.000 0.0745(19) d . . .
O3 O Uani 0.9252(3) 0.25199(8) 0.8992(2) 1.000 0.0460(11) d . . .
O4 O Uani 1.2364(3) 0.21428(8) 0.8166(3) 1.000 0.0508(14) d . . .
C1 C Uani 0.8459(5) 0.21272(14) 1.0782(4) 1.000 0.0541(19) d . . .
C2 C Uani 0.9024(4) 0.23888(12) 1.1108(4) 1.000 0.0461(17) d . . .
C3 C Uani 0.9340(5) 0.23411(12) 1.2013(4) 1.000 0.0479(19) d . . .
C4 C Uani 0.8983(5) 0.20495(12) 1.2267(4) 1.000 0.0542(19) d . . .
C5 C Uani 0.8434(5) 0.19185(13) 1.1494(4) 1.000 0.056(2) d . . .
C6 C Uani 1.1412(5) 0.20191(13) 1.2099(4) 1.000 0.0549(19) d . . .
C7 C Uani 1.0221(6) 0.15250(12) 1.1583(4) 1.000 0.058(2) d . . .
C8 C Uani 1.1419(5) 0.28212(12) 1.0419(4) 1.000 0.0521(19) d . . .
C9 C Uani 1.2154(5) 0.27831(13) 0.9773(4) 1.000 0.059(2) d . . .
C10 C Uani 1.2950(5) 0.25840(14) 1.0136(4) 1.000 0.0542(19) d . . .
C11 C Uani 1.2716(4) 0.25013(13) 1.0995(4) 1.000 0.0483(17) d . . .
C12 C Uani 1.1782(4) 0.26506(12) 1.1175(4) 1.000 0.0474(17) d . . .
C13 C Uani 1.0030(4) 0.24285(10) 0.9321(3) 1.000 0.0393(16) d . . .
C14 C Uani 1.1961(4) 0.21919(11) 0.8798(4) 1.000 0.0439(16) d . . .
C15 C Uani 0.9848(4) 0.06579(9) 0.5576(3) 1.000 0.0301(12) d . . .
C16 C Uani 1.0311(3) 0.07994(9) 0.7374(3) 1.000 0.0268(11) d . . .
C17 C Uani 0.7195(3) 0.12182(10) 0.7472(3) 1.000 0.0328(14) d . A .
C18 C Uani 0.6627(4) 0.11133(10) 0.5669(3) 1.000 0.0349(14) d . A .
C19 C Uani 0.8923(3) 0.04292(10) 0.3872(3) 1.000 0.0325(14) d . . .
C20 C Uani 0.8229(4) 0.02536(10) 0.4328(3) 1.000 0.0356(16) d . . .
C21 C Uani 0.7674(4) 0.00161(10) 0.3885(4) 1.000 0.0393(16) d . . .
C22 C Uani 0.7805(4) -0.00475(11) 0.3000(4) 1.000 0.0435(16) d . . .
C23 C Uani 0.8492(4) 0.01231(13) 0.2553(4) 1.000 0.0489(17) d . . .
C24 C Uani 0.9044(4) 0.03627(12) 0.2993(4) 1.000 0.0444(17) d . . .
C25 C Uani 1.0821(4) 0.07819(10) 0.3949(3) 1.000 0.0327(12) d . . .
C26 C Uani 1.1425(4) 0.05222(12) 0.3873(3) 1.000 0.0400(17) d . . .
C27 C Uani 1.2396(4) 0.05436(13) 0.3555(4) 1.000 0.0502(19) d . . .
C28 C Uani 1.2766(4) 0.08250(15) 0.3313(5) 1.000 0.058(2) d . . .
C29 C Uani 1.2166(5) 0.10824(14) 0.3377(5) 1.000 0.059(2) d . . .
C30 C Uani 1.1193(4) 0.10633(11) 0.3699(4) 1.000 0.0401(17) d . . .
C31 C Uani 1.1535(3) 0.10842(9) 0.6074(3) 1.000 0.0283(12) d . . .
C32 C Uani 1.2305(4) 0.08601(11) 0.6096(3) 1.000 0.0375(16) d . . .
C33 C Uani 1.3323(4) 0.09415(12) 0.5982(4) 1.000 0.0457(17) d . . .
C34 C Uani 1.3562(4) 0.12428(13) 0.5833(4) 1.000 0.0463(16) d . . .
C35 C Uani 1.2807(4) 0.14684(12) 0.5804(4) 1.000 0.0436(17) d . . .
C36 C Uani 1.1788(4) 0.13864(10) 0.5914(3) 1.000 0.0344(14) d . . .
C37 C Uani 1.2045(3) 0.10960(10) 0.8360(3) 1.000 0.0291(12) d . . .
C38 C Uani 1.2710(4) 0.08460(11) 0.8516(3) 1.000 0.0368(16) d . . .
C39 C Uani 1.3782(4) 0.08846(13) 0.8517(4) 1.000 0.0465(17) d . . .
C40 C Uani 1.4185(4) 0.11712(13) 0.8384(4) 1.000 0.0482(16) d . . .
C41 C Uani 1.3532(4) 0.14204(13) 0.8225(4) 1.000 0.0485(17) d . . .
C42 C Uani 1.2462(4) 0.13838(10) 0.8212(3) 1.000 0.0351(14) d . . .
C43 C Uani 1.0494(3) 0.08005(9) 0.9284(3) 1.000 0.0305(12) d . . .
C44 C Uani 0.9763(4) 0.05619(10) 0.9252(3) 1.000 0.0369(16) d . . .
C45 C Uani 0.9666(4) 0.03796(11) 0.9997(4) 1.000 0.0450(16) d . . .
C46 C Uani 1.0291(5) 0.04316(11) 1.0780(4) 1.000 0.0465(19) d . . .
C47 C Uani 1.0989(5) 0.06724(12) 1.0837(4) 1.000 0.0461(19) d . . .
C48 C Uani 1.1082(4) 0.08557(11) 1.0089(3) 1.000 0.0375(16) d . . .
C49 C Uani 0.7686(13) 0.1116(4) 0.9422(10) 0.610 0.040(5) d DP A 1
C50 C Uani 0.6933(16) 0.0881(4) 0.9264(16) 0.610 0.041(5) d DP A 1
C51 C Uani 0.6808(9) 0.0711(3) 1.0054(9) 0.610 0.041(4) d DP A 1
C52 C Uani 0.7423(10) 0.0744(3) 1.0855(8) 0.610 0.043(4) d DP A 1
C53 C Uani 0.8192(10) 0.0964(2) 1.0928(6) 0.610 0.036(3) d DP A 1
C54 C Uani 0.8352(9) 0.1152(2) 1.0205(6) 0.610 0.032(3) d DP A 1
C57 C Uani 0.7168(4) 0.17269(10) 0.8686(3) 1.000 0.0317(12) d . A .
C58 C Uani 0.6295(4) 0.17159(11) 0.9167(4) 1.000 0.0411(16) d . . .
C59 C Uani 0.5717(4) 0.19776(12) 0.9283(4) 1.000 0.0519(19) d . . .
C60 C Uani 0.6024(4) 0.22553(11) 0.8943(4) 1.000 0.0475(17) d . . .
C61 C Uani 0.6901(4) 0.22692(11) 0.8488(4) 1.000 0.0447(16) d . . .
C62 C Uani 0.7474(4) 0.20078(10) 0.8355(3) 1.000 0.0353(16) d . . .
C63 C Uani 0.6658(3) 0.17370(10) 0.6326(3) 1.000 0.0318(14) d . A .
C64 C Uani 0.5676(4) 0.17581(11) 0.6637(4) 1.000 0.0388(14) d . . .
C65 C Uani 0.5130(4) 0.20333(12) 0.6581(4) 1.000 0.0463(19) d . . .
C66 C Uani 0.5558(4) 0.22883(12) 0.6221(4) 1.000 0.0485(19) d . . .
C67 C Uani 0.6524(4) 0.22705(12) 0.5903(5) 1.000 0.055(2) d . . .
C68 C Uani 0.7079(4) 0.19958(11) 0.5959(4) 1.000 0.0448(18) d . . .
C69 C Uani 0.6020(4) 0.14554(11) 0.4022(4) 1.000 0.0395(14) d U A .
C70 C Uani 0.4941(4) 0.14492(13) 0.4013(4) 1.000 0.0501(17) d U . .
C71 C Uani 0.4346(5) 0.16924(15) 0.3666(5) 1.000 0.0617(17) d U . .
C72 C Uani 0.4801(5) 0.19386(14) 0.3306(5) 1.000 0.0677(19) d U . .
C73 C Uani 0.5867(5) 0.19438(14) 0.3262(5) 1.000 0.0705(19) d U . .
C74 C Uani 0.6473(5) 0.17059(13) 0.3641(5) 1.000 0.0566(19) d U . .
C75 C Uani 0.6152(3) 0.08029(10) 0.4000(3) 1.000 0.0335(14) d . A .
C76 C Uani 0.5608(4) 0.05973(11) 0.4498(3) 1.000 0.0361(14) d . . .
C77 C Uani 0.5102(4) 0.03478(11) 0.4073(4) 1.000 0.0398(14) d . . .
C78 C Uani 0.5123(4) 0.03015(11) 0.3166(4) 1.000 0.0402(14) d . . .
C79 C Uani 0.5668(4) 0.05053(13) 0.2679(4) 1.000 0.0493(17) d . . .
C80 C Uani 0.6180(4) 0.07534(12) 0.3100(4) 1.000 0.0478(17) d . . .
C151 C Uiso 0.6712(18) 0.0665(5) 0.9786(12) 0.390 0.035(5) d DP A 2
C152 C Uiso 0.7178(19) 0.0722(6) 1.0627(17) 0.390 0.040(6) d DP A 2
C153 C Uiso 0.7809(14) 0.0973(4) 1.0817(14) 0.390 0.047(7) d DP A 2
C154 C Uiso 0.8017(12) 0.1167(4) 1.0133(12) 0.390 0.027(5) d DP A 2
C149 C Uiso 0.7639(18) 0.1132(6) 0.9255(15) 0.390 0.018(5) d DP A 2
C150 C Uiso 0.694(4) 0.0891(9) 0.918(3) 0.390 0.056(14) d DP A 2
Cl5 Cl Uani 0.4731(3) 0.00392(10) 0.0689(3) 0.540 0.0969(16) d DP . 2
Cl6 Cl Uani 0.2834(7) 0.0092(2) -0.0480(7) 0.540 0.103(3) d DP . 2
C901 C Uani 0.3391(10) 0.0129(5) 0.0631(11) 0.540 0.088(8) d DP . 2
F1 F Uani 0.6227(4) 0.05223(12) 0.7119(5) 1.000 0.129(2) d . . .
F2 F Uani 0.6890(3) 0.01816(8) 0.6189(3) 1.000 0.0730(14) d . . .
F3 F Uani 0.7920(2) 0.05468(7) 0.6854(3) 1.000 0.0616(13) d . . .
F4 F Uani 0.7324(7) 0.01524(12) 0.7642(3) 1.000 0.150(3) d . . .
B1 B Uani 0.7111(7) 0.03423(16) 0.6968(5) 1.000 0.064(3) d . . .
Cl3 Cl Uani 0.2751(5) 0.0119(2) -0.0296(7) 0.460 0.069(2) d DP B 1
Cl4 Cl Uani 0.3796(3) 0.05938(13) 0.0850(3) 0.460 0.0892(18) d DP B 1
C900 C Uani 0.323(2) 0.0227(4) 0.0798(12) 0.460 0.118(11) d DP B 1
Cl7 Cl Uani 0.5479(11) 0.1264(3) 1.1128(8) 0.250 0.128(6) d DP . 3
Cl8 Cl Uani 0.4482(11) 0.1843(3) 1.1194(8) 0.250 0.129(5) d DP . 3
C902 C Uani 0.451(3) 0.1468(5) 1.151(3) 0.250 0.098(11) d DUP . 3
Cl9 Cl Uani 0.6186(8) 0.1495(3) 1.1517(7) 0.280 0.127(5) d DP . 4
Cl10 Cl Uani 0.4006(8) 0.1414(3) 1.1091(9) 0.280 0.135(5) d DP . 4
C903 C Uani 0.5099(15) 0.1285(9) 1.167(3) 0.280 0.137(12) d DUP . 4
Cl11 Cl Uani 0.3710(3) 0.10153(11) 1.1258(4) 0.470 0.1045(19) d DP . 5
Cl12 Cl Uani 0.5275(5) 0.14883(12) 1.1308(3) 0.470 0.0851(19) d DP . 5
C904 C Uani 0.4525(11) 0.1225(3) 1.0688(10) 0.470 0.077(6) d DP . 5
H5 H Uiso 0.81140 0.17270 1.14650 1.000 0.0670 c R . .
H1 H Uiso 0.81570 0.20990 1.02010 1.000 0.0650 c R . .
H2 H Uiso 0.91620 0.25620 1.07770 1.000 0.0550 c R . .
H3 H Uiso 0.97210 0.24780 1.23870 1.000 0.0580 c R . .
H4 H Uiso 0.90880 0.19610 1.28310 1.000 0.0650 c R . .
H15B H Uiso 0.92460 0.05570 0.57880 1.000 0.0360 c R . .
H16A H Uiso 0.96570 0.06970 0.74530 1.000 0.0320 c R . .
H16B H Uiso 1.08450 0.06430 0.73680 1.000 0.0320 c R . .
H17A H Uiso 0.73610 0.10010 0.74570 1.000 0.0390 c R . .
H17B H Uiso 0.64590 0.12350 0.75500 1.000 0.0390 c R . .
H18A H Uiso 0.67860 0.09060 0.58730 1.000 0.0420 c R . .
H18B H Uiso 0.58970 0.11510 0.57390 1.000 0.0420 c R . .
H20 H Uiso 0.81390 0.02950 0.49240 1.000 0.0430 c R . .
H21 H Uiso 0.72120 -0.01000 0.41870 1.000 0.0470 c R . .
H22 H Uiso 0.74290 -0.02060 0.27060 1.000 0.0520 c R . .
H23 H Uiso 0.85880 0.00790 0.19590 1.000 0.0580 c R . .
H24 H Uiso 0.95010 0.04790 0.26860 1.000 0.0530 c R . .
H26 H Uiso 1.11760 0.03320 0.40370 1.000 0.0480 c R . .
H27 H Uiso 1.27980 0.03680 0.35050 1.000 0.0600 c R . .
H28 H Uiso 1.34230 0.08400 0.31060 1.000 0.0690 c R . .
H29 H Uiso 1.24140 0.12720 0.32020 1.000 0.0710 c R . .
H30 H Uiso 1.07930 0.12390 0.37470 1.000 0.0480 c R . .
H32 H Uiso 1.21360 0.06560 0.61870 1.000 0.0450 c R . .
H33 H Uiso 1.38420 0.07930 0.60060 1.000 0.0550 c R . .
H34 H Uiso 1.42450 0.12960 0.57500 1.000 0.0550 c R . .
H35 H Uiso 1.29800 0.16720 0.57130 1.000 0.0520 c R . .
H36 H Uiso 1.12700 0.15360 0.58790 1.000 0.0410 c R . .
H38 H Uiso 1.24370 0.06530 0.86200 1.000 0.0440 c R . .
H39 H Uiso 1.42240 0.07170 0.86080 1.000 0.0560 c R . .
H40 H Uiso 1.49030 0.11980 0.84020 1.000 0.0580 c R . .
H41 H Uiso 1.38100 0.16130 0.81260 1.000 0.0580 c R . .
H42 H Uiso 1.20240 0.15520 0.81040 1.000 0.0420 c R . .
H44 H Uiso 0.93400 0.05260 0.87280 1.000 0.0440 c R . .
H45 H Uiso 0.91790 0.02220 0.99700 1.000 0.0540 c R . .
H46 H Uiso 1.02400 0.03040 1.12710 1.000 0.0560 c R . .
H47 H Uiso 1.13930 0.07120 1.13700 1.000 0.0550 c R . .
H48 H Uiso 1.15480 0.10190 1.01300 1.000 0.0450 c R . .
H50 H Uiso 0.65670 0.08430 0.87130 0.610 0.0500 c RP A 1
H51 H Uiso 0.62750 0.05670 1.00330 0.610 0.0490 c RP A 1
H52 H Uiso 0.73170 0.06180 1.13400 0.610 0.0520 c RP A 1
H53 H Uiso 0.86050 0.09880 1.14650 0.610 0.0440 c RP A 1
H54 H Uiso 0.88840 0.12970 1.02400 0.610 0.0390 c RP A 1
H58 H Uiso 0.60990 0.15310 0.94120 1.000 0.0490 c R . .
H59 H Uiso 0.51220 0.19670 0.95890 1.000 0.0620 c R . .
H60 H Uiso 0.56380 0.24320 0.90230 1.000 0.0570 c R . .
H61 H Uiso 0.71110 0.24560 0.82660 1.000 0.0540 c R . .
H62 H Uiso 0.80650 0.20200 0.80440 1.000 0.0420 c R . .
H64 H Uiso 0.53810 0.15870 0.68840 1.000 0.0470 c R . .
H65 H Uiso 0.44730 0.20450 0.67880 1.000 0.0560 c R . .
H66 H Uiso 0.51950 0.24730 0.61930 1.000 0.0580 c R . .
H67 H Uiso 0.68080 0.24420 0.56490 1.000 0.0660 c R . .
H68 H Uiso 0.77350 0.19860 0.57490 1.000 0.0540 c R . .
H70 H Uiso 0.46160 0.12800 0.42440 1.000 0.0600 c R . .
H71 H Uiso 0.36260 0.16870 0.36780 1.000 0.0740 c R . .
H72 H Uiso 0.43960 0.21040 0.30900 1.000 0.0810 c R . .
H73 H Uiso 0.61760 0.21060 0.29810 1.000 0.0850 c R . .
H74 H Uiso 0.71940 0.17150 0.36400 1.000 0.0680 c R . .
H76 H Uiso 0.55830 0.06270 0.51100 1.000 0.0440 c R . .
H77 H Uiso 0.47450 0.02100 0.44070 1.000 0.0480 c R . .
H78 H Uiso 0.47760 0.01360 0.28860 1.000 0.0480 c R . .
H79 H Uiso 0.56920 0.04760 0.20670 1.000 0.0590 c R . .
H80 H Uiso 0.65480 0.08880 0.27650 1.000 0.0570 c R . .
H8 H Uiso 1.08120 0.29380 1.03520 1.000 0.0620 c R . .
H9 H Uiso 1.21160 0.28740 0.92100 1.000 0.0710 c R . .
H10 H Uiso 1.35260 0.25200 0.98530 1.000 0.0650 c R . .
H11 H Uiso 1.31080 0.23700 1.13830 1.000 0.0580 c R . .
H12 H Uiso 1.14630 0.26380 1.17060 1.000 0.0570 c R . .
H15A H Uiso 1.04220 0.05130 0.56250 1.000 0.0360 c R . .
H150 H Uiso 0.65470 0.08780 0.86320 0.390 0.0670 c RP A 2
H151 H Uiso 0.62960 0.04940 0.96380 0.390 0.0420 c RP A 2
H152 H Uiso 0.70630 0.05860 1.10870 0.390 0.0480 c RP A 2
H153 H Uiso 0.80920 0.10100 1.14000 0.390 0.0560 c RP A 2
H154 H Uiso 0.84450 0.13350 1.02760 0.390 0.0330 c RP A 2
H90C H Uiso 0.30430 -0.00080 0.10170 0.540 0.1050 c RP . 2
H90D H Uiso 0.33010 0.03380 0.08360 0.540 0.1050 c RP . 2
H90A H Uiso 0.26570 0.02230 0.11790 0.460 0.1400 c RP B 1
H90B H Uiso 0.37400 0.00780 0.10300 0.460 0.1400 c RP B 1
H90E H Uiso 0.45710 0.14570 1.21580 0.250 0.1170 c RP . 3
H90F H Uiso 0.38500 0.13730 1.12970 0.250 0.1170 c RP . 3
H90G H Uiso 0.52180 0.10750 1.14870 0.280 0.1660 c RP . 4
H90H H Uiso 0.49950 0.12830 1.22980 0.280 0.1660 c RP . 4
H90I H Uiso 0.41160 0.13330 1.02130 0.470 0.0910 c RP . 5
H90J H Uiso 0.49850 0.10860 1.04090 0.470 0.0910 c RP . 5

loop_
_atom_type_symbol
_atom_type_description
_atom_type_scat_dispersion_real
_atom_type_scat_dispersion_imag
_atom_type_scat_source
C C 0.0181 0.0091 ' International Tables Vol C Tables 4.2.6.8 and 6.1.1.4'
H H 0.0000 0.0000 ' International Tables Vol C Tables 4.2.6.8 and 6.1.1.4'
As As -0.9300 1.0051 ' International Tables Vol C Tables 4.2.6.8 and 6.1.1.4'
B B 0.0090 0.0039 ' International Tables Vol C Tables 4.2.6.8 and 6.1.1.4'
Cl Cl 0.3639 0.7018 ' International Tables Vol C Tables 4.2.6.8 and 6.1.1.4'
Cu Cu -1.9646 0.5888 ' International Tables Vol C Tables 4.2.6.8 and 6.1.1.4'
F F 0.0727 0.0534 ' International Tables Vol C Tables 4.2.6.8 and 6.1.1.4'
Mo Mo -0.0483 2.7339 ' International Tables Vol C Tables 4.2.6.8 and 6.1.1.4'
O O 0.0492 0.0322 ' International Tables Vol C Tables 4.2.6.8 and 6.1.1.4'
P P 0.2955 0.4335 ' International Tables Vol C Tables 4.2.6.8 and 6.1.1.4'

loop_
_geom_angle_atom_site_label_1
_geom_angle_atom_site_label_2
_geom_angle_atom_site_label_3
_geom_angle
_geom_angle_site_symmetry_1
_geom_angle_publ_flag
As1 Mo1 As2 52.25(2) . yes
As1 Mo1 C1 87.12(15) . yes
As1 Mo1 C2 103.30(15) . yes
As1 Mo1 C3 137.93(15) . yes
As1 Mo1 C4 142.57(16) . yes
As1 Mo1 C5 106.83(15) . yes
As1 Mo1 C6 122.19(18) . yes
As1 Mo1 C7 89.30(17) . yes
As2 Mo1 C1 138.82(15) . yes
As2 Mo1 C2 138.04(14) . yes
As2 Mo1 C3 149.47(15) . yes
As2 Mo1 C4 161.08(15) . yes
As2 Mo1 C5 151.44(14) . yes
As2 Mo1 C6 70.62(18) . yes
As2 Mo1 C7 77.7(2) . yes
C1 Mo1 C2 34.9(2) . yes
C1 Mo1 C3 58.2(2) . yes
C1 Mo1 C4 59.1(2) . yes
C1 Mo1 C5 35.1(2) . yes
C1 Mo1 C6 146.3(2) . yes
C1 Mo1 C7 112.2(3) . yes
C2 Mo1 C3 34.7(2) . yes
C2 Mo1 C4 58.7(2) . yes
C2 Mo1 C5 58.38(19) . yes
C2 Mo1 C6 114.8(2) . yes
C2 Mo1 C7 141.7(3) . yes
C3 Mo1 C4 35.62(19) . yes
C3 Mo1 C5 58.9(2) . yes
C3 Mo1 C6 88.1(2) . yes
C3 Mo1 C7 123.9(2) . yes
C4 Mo1 C5 36.0(2) . yes
C4 Mo1 C6 95.1(2) . yes
C4 Mo1 C7 89.4(2) . yes
C5 Mo1 C6 129.7(2) . yes
C5 Mo1 C7 83.4(3) . yes
C6 Mo1 C7 86.5(3) . yes
As1 Mo2 As2 52.37(2) . yes
As1 Mo2 C8 147.64(16) . yes
As1 Mo2 C9 161.77(15) . yes
As1 Mo2 C10 152.53(15) . yes
As1 Mo2 C11 139.06(14) . yes
As1 Mo2 C12 137.16(13) . yes
As1 Mo2 C13 71.58(13) . yes
As1 Mo2 C14 80.74(14) . yes
As2 Mo2 C8 141.86(15) . yes
As2 Mo2 C9 140.95(16) . yes
As2 Mo2 C10 105.10(15) . yes
As2 Mo2 C11 88.56(14) . yes
As2 Mo2 C12 107.19(13) . yes
As2 Mo2 C13 123.41(13) . yes
As2 Mo2 C14 86.51(14) . yes
C8 Mo2 C9 36.0(2) . yes
C8 Mo2 C10 59.6(2) . yes
C8 Mo2 C11 58.5(2) . yes
C8 Mo2 C12 34.7(2) . yes
C8 Mo2 C13 83.7(2) . yes
C8 Mo2 C14 121.7(2) . yes
C9 Mo2 C10 35.8(2) . yes
C9 Mo2 C11 58.6(2) . yes
C9 Mo2 C12 58.4(2) . yes
C9 Mo2 C13 95.3(2) . yes
C9 Mo2 C14 87.3(2) . yes
C10 Mo2 C11 34.8(2) . yes
C10 Mo2 C12 58.2(2) . yes
C10 Mo2 C13 130.8(2) . yes
C10 Mo2 C14 82.5(2) . yes
C11 Mo2 C12 34.82(18) . yes
C11 Mo2 C13 141.68(19) . yes
C11 Mo2 C14 112.1(2) . yes
C12 Mo2 C13 108.90(18) . yes
C12 Mo2 C14 140.36(19) . yes
C13 Mo2 C14 92.2(2) . yes
Mo1 As1 Mo2 71.05(2) . yes
Mo1 As1 As2 66.41(2) . yes
Mo1 As1 Cu3 147.93(3) . yes
Mo2 As1 As2 62.25(2) . yes
Mo2 As1 Cu3 139.76(3) . yes
As2 As1 Cu3 128.87(3) . yes
Mo1 As2 Mo2 70.38(2) . yes
Mo1 As2 As1 61.34(2) . yes
Mo2 As2 As1 65.39(2) . yes
Cl1 Cu1 P1 120.50(5) . yes
Cl1 Cu1 P6 117.73(5) . yes
P1 Cu1 P6 120.47(5) . yes
Cl1 Cu2 Cl2 99.26(4) . yes
Cl1 Cu2 P2 108.21(4) . yes
Cl1 Cu2 P5 108.02(4) . yes
Cl2 Cu2 P2 109.36(4) . yes
Cl2 Cu2 P5 106.09(4) . yes
P2 Cu2 P5 123.26(4) . yes
As1 Cu3 Cl2 100.63(3) . yes
As1 Cu3 P3 106.57(4) . yes
As1 Cu3 P4 106.21(4) . yes
Cl2 Cu3 P3 115.37(4) . yes
Cl2 Cu3 P4 111.77(5) . yes
P3 Cu3 P4 114.69(4) . yes
Cu1 Cl1 Cu2 72.44(3) . yes
Cu2 Cl2 Cu3 85.84(4) . yes
Cl5 Cl5 C901 111.5(6) 3_655 yes
Cu1 P1 C19 115.15(14) . yes
Cu1 P1 C25 120.91(15) . yes
C15 P1 C19 104.6(2) . yes
C15 P1 C25 104.6(2) . yes
C19 P1 C25 104.4(2) . yes
Cu1 P1 C15 105.71(15) . yes
Cu2 P2 C15 118.08(16) . yes
Cu2 P2 C31 113.46(13) . yes
C15 P2 C16 97.96(19) . yes
C15 P2 C31 104.8(2) . yes
C16 P2 C31 104.42(19) . yes
Cu2 P2 C16 116.12(13) . yes
Cu3 P3 C16 112.27(13) . yes
Cu3 P3 C37 118.97(14) . yes
C16 P3 C37 103.48(19) . yes
C16 P3 C43 102.68(19) . yes
Cu3 P3 C43 114.96(14) . yes
C37 P3 C43 102.57(19) . yes
Cu3 P4 C49 114.6(5) . yes
Cu3 P4 C57 115.39(16) . yes
Cu3 P4 C17 114.54(14) . yes
C17 P4 C49 104.4(5) . yes
C17 P4 C57 103.2(2) . yes
Cu3 P4 C149 117.9(8) . yes
C49 P4 C57 103.3(5) . yes
C57 P4 C149 103.9(8) . yes
C17 P4 C149 99.7(8) . yes
Cu2 P5 C17 112.81(13) . yes
Cu2 P5 C18 115.99(16) . yes
C17 P5 C18 98.2(2) . yes
C17 P5 C63 104.4(2) . yes
Cu2 P5 C63 118.89(14) . yes
C18 P5 C63 104.0(2) . yes
Cu1 P6 C69 117.03(17) . yes
Cu1 P6 C75 119.56(14) . yes
Cu1 P6 C18 106.49(17) . yes
C18 P6 C75 103.2(2) . yes
C69 P6 C75 102.4(2) . yes
C18 P6 C69 106.8(2) . yes
Mo1 C1 C5 70.7(4) . yes
C2 C1 C5 107.7(5) . no
Mo1 C1 C2 72.9(3) . yes
Mo1 C2 C3 71.3(3) . yes
C1 C2 C3 108.2(5) . no
Mo1 C2 C1 72.2(3) . yes
Mo1 C3 C4 71.0(3) . yes
C2 C3 C4 108.8(5) . no
Mo1 C3 C2 74.0(3) . yes
Mo1 C4 C5 72.4(4) . yes
C3 C4 C5 106.9(5) . no
Mo1 C4 C3 73.3(4) . yes
Mo1 C5 C1 74.3(4) . yes
C1 C5 C4 108.4(5) . no
Mo1 C5 C4 71.6(4) . yes
Mo1 C6 O1 175.8(5) . yes
Mo1 C7 O2 174.7(6) . yes
Mo2 C8 C12 74.8(3) . yes
C9 C8 C12 107.1(5) . no
Mo2 C8 C9 70.6(3) . yes
Mo2 C9 C8 73.4(3) . yes
C8 C9 C10 108.3(5) . no
Mo2 C9 C10 73.1(3) . yes
Mo2 C10 C9 71.1(4) . yes
C9 C10 C11 107.7(5) . no
Mo2 C10 C11 74.3(3) . yes
Mo2 C11 C10 70.9(3) . yes
Mo2 C11 C12 73.4(3) . yes
C10 C11 C12 108.4(5) . no
Mo2 C12 C8 70.5(3) . yes
Mo2 C12 C11 71.8(3) . yes
C8 C12 C11 108.5(5) . no
Mo2 C13 O3 174.0(4) . yes
Mo2 C14 O4 172.8(4) . yes
P1 C15 P2 111.4(2) . yes
P2 C16 P3 114.6(2) . yes
P4 C17 P5 116.4(2) . yes
P5 C18 P6 114.0(3) . yes
P1 C19 C20 120.6(3) . yes
P1 C19 C24 120.0(3) . yes
C20 C19 C24 119.1(4) . no
C19 C20 C21 119.7(4) . no
C20 C21 C22 120.4(5) . no
C21 C22 C23 120.0(5) . no
C22 C23 C24 119.8(5) . no
C19 C24 C23 121.0(5) . no
P1 C25 C26 122.1(4) . yes
C26 C25 C30 119.5(5) . no
P1 C25 C30 118.4(4) . yes
C25 C26 C27 120.5(5) . no
C26 C27 C28 119.8(5) . no
C27 C28 C29 120.0(5) . no
C28 C29 C30 120.6(6) . no
C25 C30 C29 119.7(5) . no
P2 C31 C32 122.1(3) . yes
C32 C31 C36 119.6(4) . no
P2 C31 C36 118.3(3) . yes
C31 C32 C33 120.0(4) . no
C32 C33 C34 119.6(5) . no
C33 C34 C35 121.2(5) . no
C34 C35 C36 119.0(5) . no
C31 C36 C35 120.5(4) . no
P3 C37 C42 119.3(3) . yes
C38 C37 C42 119.5(4) . no
P3 C37 C38 121.3(3) . yes
C37 C38 C39 120.1(4) . no
C38 C39 C40 119.9(5) . no
C39 C40 C41 120.5(5) . no
C40 C41 C42 120.1(5) . no
C37 C42 C41 120.0(4) . no
P3 C43 C44 122.4(3) . yes
C44 C43 C48 118.1(4) . no
P3 C43 C48 119.3(3) . yes
C43 C44 C45 120.5(4) . no
C44 C45 C46 120.2(5) . no
C45 C46 C47 120.3(5) . no
C46 C47 C48 119.3(5) . no
C43 C48 C47 121.5(5) . no
P4 C49 C54 115.6(11) . yes
C50 C49 C54 125.5(15) . no
P4 C49 C50 118.6(13) . yes
C49 C50 C51 111.4(17) . no
C50 C51 C52 124.8(13) . no
C51 C52 C53 119.5(11) . no
C52 C53 C54 120.3(10) . no
C49 C54 C53 117.8(11) . no
P4 C57 C62 118.0(4) . yes
C58 C57 C62 118.9(4) . no
P4 C57 C58 123.0(3) . yes
C57 C58 C59 120.5(5) . no
C58 C59 C60 120.0(5) . no
C59 C60 C61 119.8(5) . no
C60 C61 C62 120.7(5) . no
C57 C62 C61 120.1(5) . no
P5 C63 C64 122.8(3) . yes
P5 C63 C68 118.5(3) . yes
C64 C63 C68 118.7(4) . no
C63 C64 C65 120.5(5) . no
C64 C65 C66 120.2(5) . no
C65 C66 C67 120.0(5) . no
C66 C67 C68 120.2(5) . no
C63 C68 C67 120.4(5) . no
P6 C69 C70 121.9(4) . yes
C70 C69 C74 118.0(5) . no
P6 C69 C74 120.0(4) . yes
C69 C70 C71 120.6(5) . no
C70 C71 C72 120.7(6) . no
C71 C72 C73 119.9(6) . no
C72 C73 C74 119.6(6) . no
C69 C74 C73 121.0(6) . no
P6 C75 C80 117.6(3) . yes
C76 C75 C80 119.0(4) . no
P6 C75 C76 123.4(3) . yes
C75 C76 C77 119.6(4) . no
C76 C77 C78 121.1(5) . no
C77 C78 C79 119.0(5) . no
C78 C79 C80 120.2(5) . no
C75 C80 C79 121.1(5) . no
Mo1 C1 H1 122.00 . no
C2 C1 H1 126.00 . no
C5 C1 H1 126.00 . no
C3 C2 H2 126.00 . no
C1 C2 H2 126.00 . no
Mo1 C2 H2 122.00 . no
Mo1 C3 H3 121.00 . no
C4 C3 H3 126.00 . no
C2 C3 H3 126.00 . no
C3 C4 H4 126.00 . no
C5 C4 H4 127.00 . no
Mo1 C4 H4 120.00 . no
C1 C5 H5 126.00 . no
C4 C5 H5 126.00 . no
Mo1 C5 H5 120.00 . no
C12 C8 H8 126.00 . no
C9 C8 H8 126.00 . no
Mo2 C8 H8 120.00 . no
C10 C9 H9 126.00 . no
C8 C9 H9 126.00 . no
Mo2 C9 H9 120.00 . no
Mo2 C10 H10 120.00 . no
C9 C10 H10 126.00 . no
C11 C10 H10 126.00 . no
C12 C11 H11 126.00 . no
C10 C11 H11 126.00 . no
Mo2 C11 H11 122.00 . no
Mo2 C12 H12 124.00 . no
C11 C12 H12 126.00 . no
C8 C12 H12 126.00 . no
P1 C15 H15A 109.00 . no
P1 C15 H15B 109.00 . no
P2 C15 H15A 109.00 . no
H15A C15 H15B 108.00 . no
P2 C15 H15B 109.00 . no
P3 C16 H16B 109.00 . no
P2 C16 H16B 109.00 . no
P3 C16 H16A 109.00 . no
H16A C16 H16B 108.00 . no
P2 C16 H16A 109.00 . no
P4 C17 H17A 108.00 . no
P4 C17 H17B 108.00 . no
P5 C17 H17B 108.00 . no
H17A C17 H17B 107.00 . no
P5 C17 H17A 108.00 . no
P6 C18 H18B 109.00 . no
P5 C18 H18B 109.00 . no
P6 C18 H18A 109.00 . no
P5 C18 H18A 109.00 . no
H18A C18 H18B 108.00 . no
C19 C20 H20 120.00 . no
C21 C20 H20 120.00 . no
C22 C21 H21 120.00 . no
C20 C21 H21 120.00 . no
C23 C22 H22 120.00 . no
C21 C22 H22 120.00 . no
C22 C23 H23 120.00 . no
C24 C23 H23 120.00 . no
C19 C24 H24 119.00 . no
C23 C24 H24 119.00 . no
C25 C26 H26 120.00 . no
C27 C26 H26 120.00 . no
C28 C27 H27 120.00 . no
C26 C27 H27 120.00 . no
C29 C28 H28 120.00 . no
C27 C28 H28 120.00 . no
C28 C29 H29 120.00 . no
C30 C29 H29 120.00 . no
C29 C30 H30 120.00 . no
C25 C30 H30 120.00 . no
C33 C32 H32 120.00 . no
C31 C32 H32 120.00 . no
C32 C33 H33 120.00 . no
C34 C33 H33 120.00 . no
C33 C34 H34 119.00 . no
C35 C34 H34 119.00 . no
C36 C35 H35 120.00 . no
C34 C35 H35 120.00 . no
C31 C36 H36 120.00 . no
C35 C36 H36 120.00 . no
C37 C38 H38 120.00 . no
C39 C38 H38 120.00 . no
C40 C39 H39 120.00 . no
C38 C39 H39 120.00 . no
C41 C40 H40 120.00 . no
C39 C40 H40 120.00 . no
C42 C41 H41 120.00 . no
C40 C41 H41 120.00 . no
C37 C42 H42 120.00 . no
C41 C42 H42 120.00 . no
C43 C44 H44 120.00 . no
C45 C44 H44 120.00 . no
C46 C45 H45 120.00 . no
C44 C45 H45 120.00 . no
C47 C46 H46 120.00 . no
C45 C46 H46 120.00 . no
C46 C47 H47 120.00 . no
C48 C47 H47 120.00 . no
C43 C48 H48 119.00 . no
C47 C48 H48 119.00 . no
P4 C149 C150 129(2) . yes
P4 C149 C154 121.3(18) . yes
C150 C149 C154 110(3) . no
C149 C150 C151 131(4) . no
C49 C50 H50 124.00 . no
C51 C50 H50 124.00 . no
C50 C51 H51 118.00 . no
C150 C151 C152 112(3) . no
C52 C51 H51 118.00 . no
C151 C152 C153 122(2) . no
C53 C52 H52 120.00 . no
C51 C52 H52 120.00 . no
C152 C153 C154 119(2) . no
C52 C53 H53 120.00 . no
C54 C53 H53 120.00 . no
C49 C54 H54 121.00 . no
C53 C54 H54 121.00 . no
C149 C154 C153 124.9(18) . no
C57 C58 H58 120.00 . no
C59 C58 H58 120.00 . no
C58 C59 H59 120.00 . no
C60 C59 H59 120.00 . no
C61 C60 H60 120.00 . no
C59 C60 H60 120.00 . no
C62 C61 H61 120.00 . no
C60 C61 H61 120.00 . no
C57 C62 H62 120.00 . no
C61 C62 H62 120.00 . no
C63 C64 H64 120.00 . no
C65 C64 H64 120.00 . no
C66 C65 H65 120.00 . no
C64 C65 H65 120.00 . no
C65 C66 H66 120.00 . no
C67 C66 H66 120.00 . no
C68 C67 H67 120.00 . no
C66 C67 H67 120.00 . no
C63 C68 H68 120.00 . no
C67 C68 H68 120.00 . no
C71 C70 H70 120.00 . no
C69 C70 H70 120.00 . no
C72 C71 H71 120.00 . no
C70 C71 H71 120.00 . no
C71 C72 H72 120.00 . no
C73 C72 H72 120.00 . no
C72 C73 H73 120.00 . no
C74 C73 H73 120.00 . no
C73 C74 H74 120.00 . no
C69 C74 H74 119.00 . no
C75 C76 H76 120.00 . no
C77 C76 H76 120.00 . no
C78 C77 H77 119.00 . no
C76 C77 H77 119.00 . no
C77 C78 H78 121.00 . no
C79 C78 H78 120.00 . no
C80 C79 H79 120.00 . no
C78 C79 H79 120.00 . no
C75 C80 H80 120.00 . no
C79 C80 H80 119.00 . no
C151 C150 H150 114.00 . no
C149 C150 H150 115.00 . no
C150 C151 H151 124.00 . no
C152 C151 H151 124.00 . no
C153 C152 H152 119.00 . no
C151 C152 H152 119.00 . no
C152 C153 H153 120.00 . no
C154 C153 H153 121.00 . no
C149 C154 H154 117.00 . no
C153 C154 H154 118.00 . no
Cl5 C901 Cl6 109.9(9) . yes
Cl5 C901 H90C 110.00 . no
Cl5 C901 H90D 110.00 . no
Cl6 C901 H90C 110.00 . no
Cl6 C901 H90D 110.00 . no
H90C C901 H90D 108.00 . no
F1 B1 F2 108.1(7) . yes
F1 B1 F3 106.7(5) . yes
F1 B1 F4 109.9(7) . yes
F2 B1 F3 108.8(6) . yes
F2 B1 F4 110.3(6) . yes
F3 B1 F4 112.9(7) . yes
Cl3 C900 Cl4 113.2(10) . yes
Cl3 C900 H90A 109.00 . no
Cl3 C900 H90B 109.00 . no
Cl4 C900 H90A 109.00 . no
Cl4 C900 H90B 109.00 . no
H90A C900 H90B 108.00 . no
Cl7 C902 Cl8 114(2) . yes
Cl7 C902 H90E 109.00 . no
Cl7 C902 H90F 109.00 . no
Cl8 C902 H90E 109.00 . no
Cl8 C902 H90F 109.00 . no
H90E C902 H90F 107.00 . no
Cl9 C903 Cl10 114(2) . yes
Cl9 C903 H90G 108.00 . no
Cl9 C903 H90H 109.00 . no
Cl10 C903 H90G 108.00 . no
Cl10 C903 H90H 109.00 . no
H90G C903 H90H 108.00 . no
Cl11 C904 Cl12 115.7(9) . yes
Cl11 C904 H90I 108.00 . no
Cl11 C904 H90J 108.00 . no
Cl12 C904 H90I 108.00 . no
Cl12 C904 H90J 108.00 . no
H90I C904 H90J 107.00 . no

loop_
_geom_bond_atom_site_label_1
_geom_bond_atom_site_label_2
_geom_bond_distance
_geom_bond_site_symmetry_2
_geom_bond_publ_flag
Mo1 As1 2.5632(6) . yes
Mo1 As2 2.6770(8) . yes
Mo1 C1 2.354(6) . yes
Mo1 C2 2.363(5) . yes
Mo1 C3 2.328(6) . yes
Mo1 C4 2.298(6) . yes
Mo1 C5 2.308(6) . yes
Mo1 C6 1.985(6) . yes
Mo1 C7 1.981(5) . yes
Mo2 As1 2.6515(6) . yes
Mo2 As2 2.5809(7) . yes
Mo2 C8 2.321(5) . yes
Mo2 C9 2.285(6) . yes
Mo2 C10 2.312(6) . yes
Mo2 C11 2.355(6) . yes
Mo2 C12 2.375(6) . yes
Mo2 C13 1.986(5) . yes
Mo2 C14 1.994(6) . yes
As1 As2 2.3097(9) . yes
As1 Cu3 2.5295(8) . yes
Cu1 Cl1 2.2578(11) . yes
Cu1 P1 2.2311(11) . yes
Cu1 P6 2.2359(12) . yes
Cu2 Cl1 2.5187(12) . yes
Cu2 Cl2 2.3904(11) . yes
Cu2 P2 2.2650(11) . yes
Cu2 P5 2.2482(12) . yes
Cu3 Cl2 2.3343(11) . yes
Cu3 P3 2.2507(11) . yes
Cu3 P4 2.2600(13) . yes
Cl5 Cl5 2.264(6) 3_655 yes
Cl5 C901 1.765(14) . yes
Cl6 C901 1.762(19) . yes
Cl3 C900 1.77(2) . yes
Cl4 C900 1.76(2) . yes
Cl7 C902 1.68(4) . yes
Cl8 C902 1.70(3) . yes
Cl9 C903 1.71(3) . yes
Cl10 C903 1.68(3) . yes
Cl11 C904 1.683(15) . yes
Cl12 C904 1.719(15) . yes
P1 C15 1.836(5) . yes
P1 C19 1.828(4) . yes
P1 C25 1.822(5) . yes
P2 C15 1.844(4) . yes
P2 C31 1.825(4) . yes
P2 C16 1.839(4) . yes
P3 C37 1.824(4) . yes
P3 C16 1.836(4) . yes
P3 C43 1.818(4) . yes
P4 C17 1.840(4) . yes
P4 C49 1.919(16) . yes
P4 C57 1.824(5) . yes
P4 C149 1.70(2) . yes
P5 C17 1.828(5) . yes
P5 C63 1.824(4) . yes
P5 C18 1.845(5) . yes
P6 C18 1.824(5) . yes
P6 C69 1.827(5) . yes
P6 C75 1.828(4) . yes
F1 B1 1.418(10) . yes
F2 B1 1.370(9) . yes
F3 B1 1.394(9) . yes
F4 B1 1.316(9) . yes
O1 C6 1.146(8) . yes
O2 C7 1.143(7) . yes
O3 C13 1.148(6) . yes
O4 C14 1.141(7) . yes
C1 C5 1.405(8) . no
C1 C2 1.416(8) . no
C2 C3 1.397(8) . no
C3 C4 1.415(8) . no
C4 C5 1.423(8) . no
C8 C9 1.424(9) . no
C8 C12 1.401(8) . no
C9 C10 1.415(9) . no
C10 C11 1.397(8) . no
C11 C12 1.416(7) . no
C19 C20 1.401(6) . no
C19 C24 1.373(7) . no
C20 C21 1.393(7) . no
C21 C22 1.381(8) . no
C22 C23 1.376(8) . no
C23 C24 1.396(8) . no
C25 C30 1.381(7) . no
C25 C26 1.384(7) . no
C26 C27 1.382(7) . no
C27 C28 1.376(9) . no
C28 C29 1.371(9) . no
C29 C30 1.386(8) . no
C31 C36 1.383(6) . no
C31 C32 1.391(6) . no
C32 C33 1.385(7) . no
C33 C34 1.372(8) . no
C34 C35 1.381(8) . no
C35 C36 1.385(7) . no
C37 C42 1.390(6) . no
C37 C38 1.393(6) . no
C38 C39 1.392(7) . no
C39 C40 1.374(8) . no
C40 C41 1.382(8) . no
C41 C42 1.387(7) . no
C43 C48 1.388(6) . no
C43 C44 1.401(6) . no
C44 C45 1.386(7) . no
C45 C46 1.382(8) . no
C46 C47 1.380(8) . no
C47 C48 1.391(7) . no
C49 C54 1.400(18) . no
C49 C50 1.42(3) . no
C50 C51 1.42(3) . no
C51 C52 1.386(18) . no
C52 C53 1.376(17) . no
C53 C54 1.389(13) . no
C57 C58 1.391(7) . no
C57 C62 1.391(6) . no
C58 C59 1.382(7) . no
C59 C60 1.385(7) . no
C60 C61 1.373(8) . no
C61 C62 1.382(7) . no
C63 C68 1.387(7) . no
C63 C64 1.391(7) . no
C64 C65 1.389(7) . no
C65 C66 1.373(8) . no
C66 C67 1.375(8) . no
C67 C68 1.393(7) . no
C69 C70 1.390(7) . no
C69 C74 1.385(8) . no
C70 C71 1.382(9) . no
C71 C72 1.358(9) . no
C72 C73 1.382(9) . no
C73 C74 1.389(9) . no
C75 C80 1.371(7) . no
C75 C76 1.395(6) . no
C76 C77 1.393(7) . no
C77 C78 1.378(8) . no
C78 C79 1.381(8) . no
C79 C80 1.389(8) . no
C1 H1 0.9300 . no
C2 H2 0.9300 . no
C3 H3 0.9300 . no
C4 H4 0.9300 . no
C5 H5 0.9300 . no
C8 H8 0.9300 . no
C9 H9 0.9300 . no
C10 H10 0.9300 . no
C11 H11 0.9300 . no
C12 H12 0.9300 . no
C15 H15A 0.9700 . no
C15 H15B 0.9700 . no
C16 H16A 0.9700 . no
C16 H16B 0.9700 . no
C17 H17A 0.9700 . no
C17 H17B 0.9700 . no
C18 H18A 0.9700 . no
C18 H18B 0.9700 . no
C20 H20 0.9300 . no
C21 H21 0.9300 . no
C22 H22 0.9300 . no
C23 H23 0.9300 . no
C24 H24 0.9300 . no
C26 H26 0.9300 . no
C27 H27 0.9300 . no
C28 H28 0.9300 . no
C29 H29 0.9300 . no
C30 H30 0.9300 . no
C32 H32 0.9300 . no
C33 H33 0.9300 . no
C34 H34 0.9300 . no
C35 H35 0.9300 . no
C36 H36 0.9300 . no
C38 H38 0.9300 . no
C39 H39 0.9300 . no
C40 H40 0.9300 . no
C41 H41 0.9300 . no
C42 H42 0.9300 . no
C44 H44 0.9300 . no
C45 H45 0.9300 . no
C46 H46 0.9300 . no
C47 H47 0.9300 . no
C48 H48 0.9300 . no
C149 C154 1.37(3) . no
C149 C150 1.38(5) . no
C50 H50 0.9300 . no
C150 C151 1.39(5) . no
C151 C152 1.37(3) . no
C51 H51 0.9300 . no
C152 C153 1.38(3) . no
C52 H52 0.9300 . no
C153 C154 1.37(3) . no
C53 H53 0.9300 . no
C54 H54 0.9300 . no
C58 H58 0.9300 . no
C59 H59 0.9300 . no
C60 H60 0.9300 . no
C61 H61 0.9300 . no
C62 H62 0.9300 . no
C64 H64 0.9300 . no
C65 H65 0.9300 . no
C66 H66 0.9300 . no
C67 H67 0.9300 . no
C68 H68 0.9300 . no
C70 H70 0.9300 . no
C71 H71 0.9300 . no
C72 H72 0.9300 . no
C73 H73 0.9300 . no
C74 H74 0.9300 . no
C76 H76 0.9300 . no
C77 H77 0.9300 . no
C78 H78 0.9300 . no
C79 H79 0.9300 . no
C80 H80 0.9300 . no
C150 H150 0.9300 . no
C151 H151 0.9300 . no
C152 H152 0.9300 . no
C153 H153 0.9300 . no
C154 H154 0.9300 . no
C901 H90D 0.9700 . no
C901 H90C 0.9700 . no
C900 H90B 0.9700 . no
C900 H90A 0.9700 . no
C902 H90F 0.9700 . no
C902 H90E 0.9700 . no
C903 H90H 0.9600 . no
C903 H90G 0.9700 . no
C904 H90I 0.9700 . no
C904 H90J 0.9700 . no

loop_
_geom_hbond_atom_site_label_D
_geom_hbond_atom_site_label_H
_geom_hbond_atom_site_label_A
_geom_hbond_distance_DH
_geom_hbond_distance_HA
_geom_hbond_distance_DA
_geom_hbond_angle_DHA
_geom_hbond_site_symmetry_A
_geom_hbond_publ_flag
C3 H3 O3 0.9300 2.5300 3.042(7) 115.00 4_555 yes
C8 H8 Cl1 0.9300 2.8000 3.694(6) 162.00 4_555 yes
C9 H9 O1 0.9300 2.3800 3.276(7) 162.00 4_554 yes
C12 H12 O4 0.9300 2.5700 3.145(7) 120.00 4_555 yes
C15 H15B F3 0.9700 2.4400 3.307(6) 148.00 . yes
C16 H16A F3 0.9700 2.4300 3.299(5) 149.00 . yes
C17 H17A F3 0.9700 2.3200 3.232(5) 157.00 . yes
C18 H18A F3 0.9700 2.5200 3.391(6) 149.00 . yes
C27 H27 F2 0.9300 2.4600 3.304(7) 150.00 3_756 yes
C38 H38 Cl6 0.9300 2.8200 3.612(10) 144.00 1_656 yes
C53 H53 O2 0.9300 2.4200 3.117(13) 131.00 . yes
C901 H90C F4 0.9700 2.2000 3.081(18) 151.00 3_656 yes

loop_
_geom_torsion_atom_site_label_1
_geom_torsion_atom_site_label_2
_geom_torsion_atom_site_label_3
_geom_torsion_atom_site_label_4
_geom_torsion
_geom_torsion_site_symmetry_1
_geom_torsion_site_symmetry_3
_geom_torsion_site_symmetry_4
_geom_torsion_publ_flag
As2 Mo1 As1 Mo2 -67.21(2) . . . no
C1 Mo1 As1 Mo2 105.55(15) . . . no
C2 Mo1 As1 Mo2 74.35(13) . . . no
C3 Mo1 As1 Mo2 73.0(2) . . . no
C4 Mo1 As1 Mo2 129.7(2) . . . no
C5 Mo1 As1 Mo2 134.93(15) . . . no
C6 Mo1 As1 Mo2 -56.8(2) . . . no
C7 Mo1 As1 Mo2 -142.2(2) . . . no
C1 Mo1 As1 As2 172.76(15) . . . no
C2 Mo1 As1 As2 141.56(13) . . . no
C3 Mo1 As1 As2 140.2(2) . . . no
C4 Mo1 As1 As2 -163.1(2) . . . no
C5 Mo1 As1 As2 -157.87(15) . . . no
C6 Mo1 As1 As2 10.4(2) . . . no
C7 Mo1 As1 As2 -75.0(2) . . . no
As2 Mo1 As1 Cu3 126.35(6) . . . no
C1 Mo1 As1 Cu3 -60.89(16) . . . no
C2 Mo1 As1 Cu3 -92.09(14) . . . no
C3 Mo1 As1 Cu3 -93.5(2) . . . no
C4 Mo1 As1 Cu3 -36.8(2) . . . no
C5 Mo1 As1 Cu3 -31.52(16) . . . no
C6 Mo1 As1 Cu3 136.8(2) . . . no
C7 Mo1 As1 Cu3 51.4(2) . . . no
As1 Mo1 C1 C5 125.2(3) . . . no
As2 Mo1 C1 C5 133.9(3) . . . no
C2 Mo1 C1 C5 -116.5(5) . . . no
C3 Mo1 C1 C5 -79.9(4) . . . no
C4 Mo1 C1 C5 -38.0(3) . . . no
C6 Mo1 C1 C5 -82.4(5) . . . no
C7 Mo1 C1 C5 37.1(4) . . . no
As2 Mo1 C5 C4 146.9(3) . . . no
C1 Mo1 C5 C4 -116.1(5) . . . no
C2 Mo1 C5 C4 -79.1(3) . . . no
C3 Mo1 C5 C4 -38.3(3) . . . no
C6 Mo1 C5 C4 18.3(4) . . . no
C7 Mo1 C5 C4 98.2(3) . . . no
As1 Mo1 C2 C1 64.6(3) . . . no
As2 Mo1 C2 C1 111.9(3) . . . no
C3 Mo1 C2 C1 -117.0(5) . . . no
C4 Mo1 C2 C1 -79.6(4) . . . no
C5 Mo1 C2 C1 -37.2(3) . . . no
C6 Mo1 C2 C1 -160.0(4) . . . no
C7 Mo1 C2 C1 -41.6(5) . . . no
As1 Mo1 C2 C3 -178.4(3) . . . no
As2 Mo1 C2 C3 -131.1(3) . . . no
C1 Mo1 C2 C3 117.0(5) . . . no
C4 Mo1 C2 C3 37.4(3) . . . no
As1 Mo1 As2 Mo2 72.00(2) . . . no
C1 Mo1 As2 Mo2 61.0(2) . . . no
C2 Mo1 As2 Mo2 7.2(2) . . . no
C3 Mo1 As2 Mo2 -50.4(3) . . . no
C5 Mo1 As2 Mo2 121.0(3) . . . no
C6 Mo1 As2 Mo2 -98.67(18) . . . no
C7 Mo1 As2 Mo2 170.79(19) . . . no
C1 Mo1 As2 As1 -11.0(2) . . . no
C2 Mo1 As2 As1 -64.8(2) . . . no
C3 Mo1 As2 As1 -122.4(3) . . . no
C5 Mo1 As2 As1 49.0(3) . . . no
C6 Mo1 As2 As1 -170.67(18) . . . no
C7 Mo1 As2 As1 98.79(19) . . . no
As1 Mo1 C3 C4 119.3(3) . . . no
As2 Mo1 C3 C4 -146.2(3) . . . no
C1 Mo1 C3 C4 80.0(4) . . . no
C2 Mo1 C3 C4 116.9(5) . . . no
C5 Mo1 C3 C4 38.7(4) . . . no
C6 Mo1 C3 C4 -101.4(4) . . . no
C7 Mo1 C3 C4 -16.9(5) . . . no
C3 Mo1 C1 C2 36.6(3) . . . no
C4 Mo1 C1 C2 78.5(4) . . . no
C5 Mo1 C1 C2 116.5(5) . . . no
As1 Mo1 C4 C3 -105.9(4) . . . no
C1 Mo1 C4 C3 -77.4(4) . . . no
C2 Mo1 C4 C3 -36.4(3) . . . no
C5 Mo1 C4 C3 -114.4(5) . . . no
C6 Mo1 C4 C3 79.6(4) . . . no
C7 Mo1 C4 C3 166.0(4) . . . no
As1 Mo1 C4 C5 8.5(4) . . . no
C1 Mo1 C4 C5 37.0(3) . . . no
C2 Mo1 C4 C5 78.0(3) . . . no
C3 Mo1 C4 C5 114.4(5) . . . no
C6 Mo1 C4 C5 -166.0(3) . . . no
C7 Mo1 C4 C5 -79.6(4) . . . no
C6 Mo1 C2 C3 -43.0(4) . . . no
C7 Mo1 C2 C3 75.4(5) . . . no
As2 Mo1 C1 C2 -109.6(3) . . . no
As1 Mo1 C5 C1 -58.5(3) . . . no
As2 Mo1 C5 C1 -97.1(4) . . . no
C2 Mo1 C5 C1 37.0(3) . . . no
C3 Mo1 C5 C1 77.8(4) . . . no
C4 Mo1 C5 C1 116.1(5) . . . no
C6 Mo1 C5 C1 134.4(4) . . . no
C7 Mo1 C5 C1 -145.8(4) . . . no
As1 Mo1 C5 C4 -174.6(3) . . . no
C7 Mo1 C3 C2 -133.8(4) . . . no
C1 Mo1 C3 C2 -36.9(3) . . . no
As1 Mo1 C3 C2 2.4(4) . . . no
C5 Mo1 C2 C3 79.9(4) . . . no
C6 Mo1 C3 C2 141.8(4) . . . no
As1 Mo1 C1 C2 -118.3(3) . . . no
C5 Mo1 C3 C2 -78.2(4) . . . no
As2 Mo1 C3 C2 97.0(4) . . . no
C6 Mo1 C1 C2 34.1(6) . . . no
C4 Mo1 C3 C2 -116.9(5) . . . no
C7 Mo1 C1 C2 153.6(4) . . . no
C10 Mo2 C8 C9 37.8(3) . . . no
C11 Mo2 As1 As2 -20.4(2) . . . no
C10 Mo2 As1 As2 39.7(3) . . . no
As2 Mo2 C8 C9 112.7(3) . . . no
C8 Mo2 As1 As2 -129.7(3) . . . no
C9 Mo2 As2 As1 -162.4(2) . . . no
C11 Mo2 C8 C12 -36.2(3) . . . no
C14 Mo2 As2 Mo1 -147.61(15) . . . no
C10 Mo2 C8 C12 -77.0(4) . . . no
C8 Mo2 As2 As1 138.2(3) . . . no
As1 Mo2 C8 C9 -147.9(3) . . . no
C9 Mo2 C12 C11 -79.2(4) . . . no
C10 Mo2 C12 C11 -36.8(3) . . . no
C11 Mo2 C8 C9 78.6(4) . . . no
C12 Mo2 As1 As2 -73.58(19) . . . no
C13 Mo2 As1 As2 -171.79(14) . . . no
C14 Mo2 C8 C9 -19.4(4) . . . no
As1 Mo2 C8 C12 97.3(4) . . . no
As2 Mo2 C8 C12 -2.1(5) . . . no
C9 Mo2 C8 C12 -114.8(5) . . . no
C14 Mo2 C9 C8 163.5(4) . . . no
As2 Mo2 C9 C10 0.3(5) . . . no
C8 Mo2 C9 C10 115.6(5) . . . no
C11 Mo2 C9 C10 37.2(3) . . . no
C14 Mo2 As1 As2 92.74(16) . . . no
C8 Mo2 C12 C11 -118.1(5) . . . no
C14 Mo2 C9 C10 -80.8(4) . . . no
C10 Mo2 C11 C12 116.8(5) . . . no
As2 Mo2 As1 Cu3 -118.41(5) . . . no
C12 Mo2 C8 C9 114.8(5) . . . no
C13 Mo2 C8 C9 -108.1(4) . . . no
As2 Mo2 C10 C9 -179.8(3) . . . no
C8 Mo2 C10 C9 -38.0(3) . . . no
C11 Mo2 C10 C9 -115.5(5) . . . no
C12 Mo2 C10 C9 -78.7(4) . . . no
C13 Mo2 C10 C9 9.5(5) . . . no
C14 Mo2 C10 C9 95.9(4) . . . no
As1 Mo2 C10 C11 -95.9(4) . . . no
As2 Mo2 C10 C11 -64.3(3) . . . no
C12 Mo2 C9 C10 78.3(4) . . . no
C13 Mo2 C9 C10 -172.8(3) . . . no
C9 Mo2 C10 C11 115.5(5) . . . no
C12 Mo2 C10 C11 36.8(3) . . . no
C13 Mo2 C10 C11 125.0(3) . . . no
C8 Mo2 As1 Cu3 111.9(3) . . . no
As1 Mo2 C10 C9 148.6(3) . . . no
As2 Mo2 As1 Mo1 72.70(2) . . . no
C8 Mo2 As1 Mo1 -57.0(3) . . . no
C10 Mo2 As1 Mo1 112.4(3) . . . no
C11 Mo2 As1 Mo1 52.3(2) . . . no
C12 Mo2 As1 Mo1 -0.88(19) . . . no
C13 Mo2 As1 Mo1 -99.10(14) . . . no
C14 Mo2 As1 Mo1 165.44(16) . . . no
C14 Mo2 C11 C10 33.9(4) . . . no
As1 Mo2 C11 C12 -107.6(3) . . . no
As2 Mo2 C11 C12 -123.6(3) . . . no
C8 Mo2 C11 C12 36.1(3) . . . no
C9 Mo2 C11 C12 78.6(4) . . . no
C13 Mo2 As2 Mo1 -57.28(16) . . . no
C10 Mo2 C12 C8 81.3(4) . . . no
C11 Mo2 C12 C8 118.1(5) . . . no
C10 Mo2 As1 Cu3 -78.7(3) . . . no
C11 Mo2 As1 Cu3 -138.8(2) . . . no
C12 Mo2 As1 Cu3 168.01(19) . . . no
C13 Mo2 As1 Cu3 69.80(15) . . . no
C14 Mo2 As1 Cu3 -25.67(16) . . . no
As2 Mo2 C12 C11 60.6(3) . . . no
C12 Mo2 C9 C8 -37.4(3) . . . no
C13 Mo2 C12 C8 -45.7(4) . . . no
C14 Mo2 C12 C8 72.8(5) . . . no
C13 Mo2 C8 C12 137.1(4) . . . no
C14 Mo2 C8 C12 -134.2(3) . . . no
As1 Mo2 C12 C11 113.3(3) . . . no
C11 Mo2 C9 C8 -78.5(4) . . . no
C12 Mo2 As2 Mo1 70.32(13) . . . no
C13 Mo2 C9 C8 71.6(4) . . . no
C14 Mo2 C10 C11 -148.6(4) . . . no
C13 Mo2 C12 C11 -163.8(3) . . . no
As2 Mo2 C9 C8 -115.3(3) . . . no
C10 Mo2 C9 C8 -115.6(5) . . . no
C11 Mo2 As2 Mo1 100.17(14) . . . no
C12 Mo2 As2 As1 136.95(13) . . . no
C13 Mo2 As2 As1 9.34(16) . . . no
As1 Mo2 As2 Mo1 -66.62(2) . . . no
C8 Mo2 As2 Mo1 71.6(3) . . . no
C9 Mo2 As2 Mo1 131.0(2) . . . no
C10 Mo2 As2 Mo1 131.14(16) . . . no
C11 Mo2 As2 As1 166.79(14) . . . no
C14 Mo2 C11 C12 150.7(3) . . . no
C8 Mo2 C10 C11 77.6(4) . . . no
C14 Mo2 As2 As1 -80.99(15) . . . no
As2 Mo2 C12 C8 178.7(3) . . . no
C13 Mo2 C11 C12 25.3(5) . . . no
C10 Mo2 As2 As1 -162.24(16) . . . no
C13 Mo2 C11 C10 -91.6(4) . . . no
As2 Mo2 C11 C10 119.5(3) . . . no
C14 Mo2 C12 C11 -45.3(5) . . . no
As1 Mo2 C11 C10 135.6(3) . . . no
C9 Mo2 C11 C10 -38.3(4) . . . no
C9 Mo2 C12 C8 38.8(4) . . . no
C12 Mo2 C11 C10 -116.8(5) . . . no
As1 Mo2 C12 C8 -128.7(3) . . . no
C8 Mo2 C11 C10 -80.8(4) . . . no
Mo2 As1 Cu3 Cl2 -15.02(6) . . . no
Mo1 As1 Cu3 Cl2 144.92(5) . . . no
Cu3 As1 As2 Mo2 133.14(4) . . . no
Mo1 As1 Cu3 P3 -94.38(6) . . . no
As2 As1 Cu3 P4 136.88(4) . . . no
Mo2 As1 Cu3 P3 105.69(5) . . . no
Cu3 As1 As2 Mo1 -146.68(4) . . . no
Mo2 As1 As2 Mo1 80.18(2) . . . no
As2 As1 Cu3 Cl2 -106.53(4) . . . no
Mo1 As1 As2 Mo2 -80.18(2) . . . no
Mo1 As1 Cu3 P4 28.32(7) . . . no
Mo2 As1 Cu3 P4 -131.61(5) . . . no
As2 As1 Cu3 P3 14.18(5) . . . no
P6 Cu1 P1 C15 -84.02(17) . . . no
Cl1 Cu1 P1 C19 -162.42(16) . . . no
P6 Cu1 P1 C25 157.77(18) . . . no
P1 Cu1 P6 C75 -29.75(19) . . . no
Cl1 Cu1 P1 C15 82.69(17) . . . no
P6 Cu1 P1 C19 30.87(17) . . . no
Cl1 Cu1 P6 C69 38.7(2) . . . no
Cl1 Cu1 P1 C25 -35.52(19) . . . no
P1 Cu1 Cl1 Cu2 -83.61(5) . . . no
Cl1 Cu1 P6 C75 163.18(17) . . . no
P1 Cu1 P6 C18 86.48(16) . . . no
Cl1 Cu1 P6 C18 -80.59(16) . . . no
P1 Cu1 P6 C69 -154.3(2) . . . no
P6 Cu1 Cl1 Cu2 83.46(5) . . . no
P2 Cu2 P5 C17 54.01(17) . . . no
Cl2 Cu2 P5 C17 -72.99(16) . . . no
Cl1 Cu2 P5 C17 -178.66(15) . . . no
Cl1 Cu2 P2 C16 174.37(15) . . . no
P5 Cu2 Cl2 Cu3 71.43(5) . . . no
Cl1 Cu2 P5 C18 69.24(16) . . . no
P2 Cu2 P5 C18 -58.10(17) . . . no
Cl2 Cu2 P5 C63 49.76(18) . . . no
Cl1 Cu2 Cl2 Cu3 -176.65(4) . . . no
P5 Cu2 Cl1 Cu1 -69.66(4) . . . no
P2 Cu2 Cl2 Cu3 -63.51(5) . . . no
P5 Cu2 P2 C15 57.50(18) . . . no
Cl1 Cu2 P5 C63 -55.91(18) . . . no
Cl2 Cu2 P2 C31 -53.81(17) . . . no
P5 Cu2 P2 C31 -179.38(16) . . . no
P2 Cu2 P5 C63 176.76(17) . . . no
Cl2 Cu2 P5 C18 174.90(16) . . . no
Cl2 Cu2 P2 C15 -176.92(17) . . . no
Cl2 Cu2 Cl1 Cu1 179.95(5) . . . no
P2 Cu2 Cl1 Cu1 65.91(4) . . . no
Cl1 Cu2 P2 C15 -69.75(18) . . . no
P5 Cu2 P2 C16 -58.38(16) . . . no
Cl2 Cu2 P2 C16 67.20(15) . . . no
Cl1 Cu2 P2 C31 53.37(16) . . . no
Cl2 Cu3 P3 C43 178.13(15) . . . no
Cl2 Cu3 P3 C16 -64.99(15) . . . no
Cl2 Cu3 P4 C17 59.53(16) . . . no
P4 Cu3 P3 C16 67.06(15) . . . no
Cl2 Cu3 P3 C37 55.98(18) . . . no
As1 Cu3 P3 C37 -54.76(17) . . . no
As1 Cu3 P3 C43 67.38(15) . . . no
P3 Cu3 P4 C17 -74.20(16) . . . no
P4 Cu3 P3 C43 -49.83(16) . . . no
As1 Cu3 P3 C16 -175.73(14) . . . no
As1 Cu3 P4 C17 168.38(15) . . . no
P4 Cu3 P3 C37 -171.97(17) . . . no
P3 Cu3 P4 C57 166.16(17) . . . no
P3 Cu3 P4 C49 46.4(5) . . . no
As1 Cu3 P4 C57 48.75(17) . . . no
P4 Cu3 Cl2 Cu2 -66.96(5) . . . no
P3 Cu3 Cl2 Cu2 66.44(5) . . . no
As1 Cu3 P4 C49 -71.0(5) . . . no
Cl2 Cu3 P4 C57 -60.10(17) . . . no
As1 Cu3 Cl2 Cu2 -179.35(3) . . . no
Cl2 Cu3 P4 C49 -179.9(5) . . . no
C901 Cl5 Cl5 C901 180.0(11) . 3_655 3_655 no
Cl5 Cl5 C901 Cl6 6.1(13) 3_655 . . no
C25 P1 C19 C24 -38.7(4) . . . no
C25 P1 C19 C20 147.8(4) . . . no
Cu1 P1 C19 C20 -77.3(4) . . . no
C19 P1 C25 C30 138.0(4) . . . no
C15 P1 C19 C24 -148.2(4) . . . no
C15 P1 C19 C20 38.3(4) . . . no
Cu1 P1 C25 C30 6.3(5) . . . no
Cu1 P1 C25 C26 -175.3(3) . . . no
C19 P1 C15 P2 -166.1(2) . . . no
C25 P1 C15 P2 84.5(3) . . . no
Cu1 P1 C15 P2 -44.1(3) . . . no
C15 P1 C25 C30 -112.5(4) . . . no
Cu1 P1 C19 C24 96.2(4) . . . no
C19 P1 C25 C26 -43.7(4) . . . no
C15 P1 C25 C26 65.9(4) . . . no
Cu2 P2 C15 P1 50.1(3) . . . no
Cu2 P2 C16 P3 -52.1(2) . . . no
C15 P2 C31 C36 133.6(4) . . . no
Cu2 P2 C31 C36 3.4(4) . . . no
C31 P2 C15 P1 -77.3(3) . . . no
C16 P2 C31 C32 54.2(4) . . . no
C16 P2 C15 P1 175.4(2) . . . no
C31 P2 C16 P3 73.6(2) . . . no
Cu2 P2 C31 C32 -178.4(3) . . . no
C16 P2 C31 C36 -124.0(4) . . . no
C15 P2 C16 P3 -178.8(2) . . . no
C15 P2 C31 C32 -48.2(4) . . . no
C16 P3 C37 C42 115.6(4) . . . no
C16 P3 C43 C44 -32.3(4) . . . no
C43 P3 C37 C42 -137.9(4) . . . no
Cu3 P3 C43 C44 89.9(4) . . . no
Cu3 P3 C16 P2 47.8(2) . . . no
C37 P3 C43 C44 -139.5(4) . . . no
C37 P3 C16 P2 -81.8(2) . . . no
Cu3 P3 C43 C48 -86.0(4) . . . no
C37 P3 C43 C48 44.6(4) . . . no
C43 P3 C37 C38 42.6(4) . . . no
C43 P3 C16 P2 171.8(2) . . . no
Cu3 P3 C37 C42 -9.7(4) . . . no
Cu3 P3 C37 C38 170.8(3) . . . no
C16 P3 C37 C38 -63.9(4) . . . no
C16 P3 C43 C48 151.8(4) . . . no
Cu3 P4 C49 C54 39.4(13) . . . no
Cu3 P4 C57 C62 28.8(4) . . . no
Cu3 P4 C49 C50 -134.7(13) . . . no
C49 P4 C57 C58 -25.9(7) . . . no
Cu3 P4 C17 P5 -44.3(3) . . . no
C57 P4 C49 C50 99.0(14) . . . no
C17 P4 C49 C54 165.5(10) . . . no
C17 P4 C57 C62 -96.9(4) . . . no
Cu3 P4 C57 C58 -151.7(4) . . . no
C49 P4 C17 P5 -170.3(6) . . . no
C17 P4 C49 C50 -8.7(15) . . . no
C57 P4 C17 P5 82.0(3) . . . no
C17 P4 C57 C58 82.6(5) . . . no
C49 P4 C57 C62 154.6(6) . . . no
C57 P4 C49 C54 -86.9(11) . . . no
C63 P5 C17 P4 -78.5(3) . . . no
C63 P5 C18 P6 85.1(3) . . . no
C17 P5 C63 C64 -39.2(5) . . . no
Cu2 P5 C63 C68 13.6(5) . . . no
Cu2 P5 C63 C64 -166.0(4) . . . no
C18 P5 C17 P4 174.7(2) . . . no
C18 P5 C63 C64 63.2(5) . . . no
C17 P5 C63 C68 140.4(4) . . . no
C18 P5 C63 C68 -117.2(4) . . . no
Cu2 P5 C17 P4 52.0(3) . . . no
C17 P5 C18 P6 -167.7(3) . . . no
Cu2 P5 C18 P6 -47.3(3) . . . no
C69 P6 C75 C76 -109.3(4) . . . no
C75 P6 C69 C70 45.8(5) . . . no
C18 P6 C69 C70 -62.3(5) . . . no
C18 P6 C69 C74 119.8(5) . . . no
Cu1 P6 C69 C70 178.6(4) . . . no
C75 P6 C69 C74 -132.1(5) . . . no
Cu1 P6 C75 C76 119.5(4) . . . no
C69 P6 C75 C80 70.4(4) . . . no
Cu1 P6 C69 C74 0.7(6) . . . no
Cu1 P6 C75 C80 -60.8(4) . . . no
C75 P6 C18 P5 169.5(2) . . . no
C18 P6 C75 C76 1.5(4) . . . no
Cu1 P6 C18 P5 42.8(3) . . . no
C69 P6 C18 P5 -83.0(3) . . . no
C18 P6 C75 C80 -178.8(4) . . . no
C2 C1 C5 C4 0.0(7) . . . no
C5 C1 C2 Mo1 62.5(4) . . . no
C5 C1 C2 C3 -0.2(7) . . . no
C2 C1 C5 Mo1 -63.9(4) . . . no
Mo1 C1 C5 C4 64.0(4) . . . no
Mo1 C1 C2 C3 -62.6(4) . . . no
C1 C2 C3 C4 0.2(7) . . . no
Mo1 C2 C3 C4 -63.0(4) . . . no
C1 C2 C3 Mo1 63.2(4) . . . no
Mo1 C3 C4 C5 -65.1(4) . . . no
C2 C3 C4 C5 -0.2(7) . . . no
C2 C3 C4 Mo1 64.9(4) . . . no
Mo1 C4 C5 C1 -65.7(5) . . . no
C3 C4 C5 Mo1 65.8(4) . . . no
C3 C4 C5 C1 0.1(7) . . . no
Mo2 C8 C12 C11 62.1(4) . . . no
C12 C8 C9 C10 1.2(7) . . . no
C9 C8 C12 C11 -1.5(6) . . . no
C9 C8 C12 Mo2 -63.7(4) . . . no
Mo2 C8 C9 C10 -65.3(4) . . . no
C12 C8 C9 Mo2 66.5(4) . . . no
C8 C9 C10 Mo2 65.5(4) . . . no
C8 C9 C10 C11 -0.3(7) . . . no
Mo2 C9 C10 C11 -65.8(4) . . . no
C9 C10 C11 Mo2 63.7(4) . . . no
Mo2 C10 C11 C12 -64.3(4) . . . no
C9 C10 C11 C12 -0.6(7) . . . no
Mo2 C11 C12 C8 -61.3(4) . . . no
C10 C11 C12 C8 1.4(7) . . . no
C10 C11 C12 Mo2 62.7(4) . . . no
P1 C19 C20 C21 173.4(4) . . . no
C20 C19 C24 C23 -0.3(7) . . . no
C24 C19 C20 C21 -0.1(7) . . . no
P1 C19 C24 C23 -173.9(4) . . . no
C19 C20 C21 C22 0.1(7) . . . no
C20 C21 C22 C23 0.4(8) . . . no
C21 C22 C23 C24 -0.9(8) . . . no
C22 C23 C24 C19 0.8(8) . . . no
P1 C25 C26 C27 -178.0(4) . . . no
C26 C25 C30 C29 -0.1(8) . . . no
C30 C25 C26 C27 0.4(7) . . . no
P1 C25 C30 C29 178.3(5) . . . no
C25 C26 C27 C28 0.1(8) . . . no
C26 C27 C28 C29 -0.8(10) . . . no
C27 C28 C29 C30 1.1(11) . . . no
C28 C29 C30 C25 -0.7(10) . . . no
C32 C31 C36 C35 -2.1(7) . . . no
C36 C31 C32 C33 1.7(7) . . . no
P2 C31 C32 C33 -176.4(4) . . . no
P2 C31 C36 C35 176.2(4) . . . no
C31 C32 C33 C34 -1.1(8) . . . no
C32 C33 C34 C35 0.7(9) . . . no
C33 C34 C35 C36 -1.0(9) . . . no
C34 C35 C36 C31 1.7(8) . . . no
C38 C37 C42 C41 -0.3(7) . . . no
P3 C37 C38 C39 179.1(4) . . . no
P3 C37 C42 C41 -179.8(4) . . . no
C42 C37 C38 C39 -0.4(7) . . . no
C37 C38 C39 C40 1.5(8) . . . no
C38 C39 C40 C41 -1.8(9) . . . no
C39 C40 C41 C42 1.0(9) . . . no
C40 C41 C42 C37 0.1(8) . . . no
P3 C43 C44 C45 -178.5(4) . . . no
C44 C43 C48 C47 2.8(7) . . . no
C48 C43 C44 C45 -2.6(7) . . . no
P3 C43 C48 C47 178.9(4) . . . no
C43 C44 C45 C46 0.0(8) . . . no
C44 C45 C46 C47 2.4(8) . . . no
C45 C46 C47 C48 -2.2(9) . . . no
C46 C47 C48 C43 -0.5(8) . . . no
P4 C49 C50 C51 -177.0(11) . . . no
C50 C49 C54 C53 -8(2) . . . no
P4 C49 C54 C53 178.8(9) . . . no
C54 C49 C50 C51 10(2) . . . no
C49 C50 C51 C52 -7(2) . . . no
C50 C51 C52 C53 3(2) . . . no
C51 C52 C53 C54 0.0(18) . . . no
C52 C53 C54 C49 2.1(17) . . . no
C58 C57 C62 C61 -1.5(7) . . . no
C62 C57 C58 C59 2.6(8) . . . no
P4 C57 C58 C59 -176.9(4) . . . no
P4 C57 C62 C61 178.1(4) . . . no
C57 C58 C59 C60 -2.0(9) . . . no
C58 C59 C60 C61 0.3(9) . . . no
C59 C60 C61 C62 0.9(9) . . . no
C60 C61 C62 C57 -0.3(8) . . . no
C68 C63 C64 C65 -0.1(8) . . . no
P5 C63 C64 C65 179.5(4) . . . no
C64 C63 C68 C67 -0.2(8) . . . no
P5 C63 C68 C67 -179.7(5) . . . no
C63 C64 C65 C66 -0.3(9) . . . no
C64 C65 C66 C67 0.9(9) . . . no
C65 C66 C67 C68 -1.1(10) . . . no
C66 C67 C68 C63 0.8(10) . . . no
P6 C69 C70 C71 179.4(5) . . . no
C74 C69 C70 C71 -2.6(9) . . . no
C70 C69 C74 C73 0.1(10) . . . no
P6 C69 C74 C73 178.1(5) . . . no
C69 C70 C71 C72 1.7(10) . . . no
C70 C71 C72 C73 1.8(11) . . . no
C71 C72 C73 C74 -4.3(11) . . . no
C72 C73 C74 C69 3.4(11) . . . no
P6 C75 C76 C77 179.4(4) . . . no
C76 C75 C80 C79 0.8(7) . . . no
C80 C75 C76 C77 -0.3(7) . . . no
P6 C75 C80 C79 -179.0(4) . . . no
C75 C76 C77 C78 -0.5(8) . . . no
C76 C77 C78 C79 0.8(8) . . . no
C77 C78 C79 C80 -0.4(8) . . . no
C78 C79 C80 C75 -0.4(8) . . . no
